data_7009581
loop_
_publ_author_name
'Goodwin, Jeremy C.'
'Sessoli, Roberta'
'Gatteschi, Dante'
'Wernsdorfer, Wolfgang'
'Powell, Annie K.'
'Heath, Sarah L.'

_publ_section_title
;
 Towards nanostructured arrays of single molecule magnets: new Fe19
 oxyhydroxide clusters displaying high ground state spins and
 hysteresis&#x200A;&#x2020;
;
_journal_issue 12
_journal_name_full 'Journal of the Chemical Society, Dalton Transactions'
_journal_page_first 1835
_journal_paper_doi 10.1039/b002135k
_journal_year 2000
_chemical_formula_sum 'C80 H255 Cl Fe19 N10 O130.5'
_chemical_formula_weight 4542.54
_chemical_name_common 'Etheidi Chloride Crust'
_chemical_name_systematic
; 
 ? 
;
_space_group_IT_number 2
_symmetry_cell_setting P-1
_symmetry_space_group_name_Hall '-P 1'
_symmetry_space_group_name_H-M 'P -1'
_atom_sites_solution_hydrogens geom
_atom_sites_solution_primary direct
_atom_sites_solution_secondary difmap
_audit_creation_method SHELXL-97
_cell_angle_alpha 117.717(2)
_cell_angle_beta 91.271(2)
_cell_angle_gamma 91.711(2)
_cell_formula_units_Z 1
_cell_length_a 13.4249(14)
_cell_length_b 18.7748(19)
_cell_length_c 20.099(2)
_cell_measurement_reflns_used 4530
_cell_measurement_temperature 150(2)
_cell_measurement_theta_max 27.46
_cell_measurement_theta_min 2.45
_cell_volume 4478.9(8)
_computing_cell_refinement 'Bruker SMART'
_computing_data_collection 'Bruker SMART'
_computing_data_reduction 'Bruker SMART'
_computing_molecular_graphics 'Bruker SHELXTL'
_computing_publication_material 'Bruker SHELXTL'
_computing_structure_refinement 'SHELXL-97 (Sheldrick, 1997)'
_computing_structure_solution 'SHELXS-97 (Sheldrick, 1990)'
_diffrn_ambient_temperature 150(2)
_diffrn_measured_fraction_theta_full 0.919
_diffrn_measured_fraction_theta_max 0.919
_diffrn_measurement_device_type 'CCD area detector'
_diffrn_measurement_method 'phi and omega scans'
_diffrn_radiation_monochromator graphite
_diffrn_radiation_source 'fine-focus sealed tube'
_diffrn_radiation_type MoK\a
_diffrn_radiation_wavelength 0.71073
_diffrn_reflns_av_R_equivalents 0.0463
_diffrn_reflns_av_sigmaI/netI 0.1645
_diffrn_reflns_limit_h_max 17
_diffrn_reflns_limit_h_min -9
_diffrn_reflns_limit_k_max 24
_diffrn_reflns_limit_k_min -24
_diffrn_reflns_limit_l_max 26
_diffrn_reflns_limit_l_min -26
_diffrn_reflns_number 29833
_diffrn_reflns_theta_full 28.35
_diffrn_reflns_theta_max 28.35
_diffrn_reflns_theta_min 1.86
_exptl_absorpt_coefficient_mu 1.619
_exptl_absorpt_correction_T_max 0.874863
_exptl_absorpt_correction_T_min 0.743117
_exptl_absorpt_correction_type Semi-empirical
_exptl_absorpt_process_details 'repeated and equivalent reflections'
_exptl_crystal_colour Brown
_exptl_crystal_density_diffrn 1.684
_exptl_crystal_density_method 'not measured'
_exptl_crystal_description Block
_exptl_crystal_F_000 2360
_exptl_crystal_size_max 0.15
_exptl_crystal_size_mid 0.15
_exptl_crystal_size_min 0.03
_refine_diff_density_max 1.488
_refine_diff_density_min -1.203
_refine_diff_density_rms 0.146
_refine_ls_extinction_method none
_refine_ls_goodness_of_fit_ref 0.881
_refine_ls_hydrogen_treatment mixed
_refine_ls_matrix_type full
_refine_ls_number_parameters 1034
_refine_ls_number_reflns 20546
_refine_ls_number_restraints 85
_refine_ls_restrained_S_all 0.883
_refine_ls_R_factor_all 0.1502
_refine_ls_R_factor_gt 0.0668
_refine_ls_shift/su_max 0.009
_refine_ls_shift/su_mean 0.000
_refine_ls_structure_factor_coef Fsqd
_refine_ls_weighting_details 'calc w=1/[\s^2^(Fo^2^)+(0.0869P)^2^+0.0000P] where P=(Fo^2^+2Fc^2^)/3'
_refine_ls_weighting_scheme calc
_refine_ls_wR_factor_gt 0.1577
_refine_ls_wR_factor_ref 0.1860
_reflns_number_gt 9640
_reflns_number_total 20546
_reflns_threshold_expression >2sigma(I)
_cod_data_source_file b002135k.txt
_cod_data_source_block ihs48s
_cod_original_cell_volume 4479.0(8)
_cod_original_sg_symbol_H-M triclinic
_cod_original_formula_sum 'C80 H255 Cl Fe19 N10 O130.50'
_cod_database_code 7009581

loop_
_symmetry_equiv_pos_as_xyz
'x, y, z'
'-x, -y, -z'

loop_
_atom_site_label
_atom_site_type_symbol
_atom_site_fract_x
_atom_site_fract_y
_atom_site_fract_z
_atom_site_U_iso_or_equiv
_atom_site_adp_type
_atom_site_occupancy
_atom_site_symmetry_multiplicity
_atom_site_calc_flag
_atom_site_refinement_flags
_atom_site_disorder_assembly
_atom_site_disorder_group
Fe1 Fe 0.0000 1.0000 -1.0000 0.0183(3) Uani 1 2 d S . .
Fe2 Fe -0.13470(7) 1.03655(5) -1.11163(5) 0.0192(2) Uani 1 1 d . . .
Fe3 Fe -0.06179(7) 0.85875(5) -1.16032(5) 0.0195(2) Uani 1 1 d . . .
Fe4 Fe 0.07372(7) 0.82500(5) -1.04610(5) 0.0188(2) Uani 1 1 d . . .
Fe5 Fe -0.24204(8) 1.32137(6) -0.87772(6) 0.0288(2) Uani 1 1 d . . .
Fe6 Fe -0.28554(7) 1.19575(5) -1.03831(5) 0.0220(2) Uani 1 1 d . A .
Fe7 Fe -0.36598(8) 1.05334(6) -1.17933(6) 0.0306(3) Uani 1 1 d . . .
Fe8 Fe -0.07914(7) 0.91611(6) -1.30758(5) 0.0241(2) Uani 1 1 d . . .
Fe9 Fe -0.09856(7) 0.66346(5) -1.17195(5) 0.0236(2) Uani 1 1 d . . .
Fe10 Fe -0.04915(7) 1.21435(5) -1.10301(5) 0.0220(2) Uani 1 1 d . A .
O1 O -0.0021(3) 0.9775(2) -1.1070(2) 0.0187(9) Uani 1 1 d . . .
H1 H 0.0590 0.9897 -1.1263 0.022 Uiso 1 1 calc R . .
O2 O -0.0582(3) 0.8873(2) -1.0449(2) 0.0192(9) Uani 1 1 d . . .
H2 H -0.1185 0.8766 -1.0238 0.023 Uiso 1 1 calc R . .
O3 O 0.1284(3) 0.9455(2) -0.9999(2) 0.0180(9) Uani 1 1 d . . .
H3 H 0.1880 0.9582 -1.0203 0.022 Uiso 1 1 calc R . .
O4 O -0.0623(3) 1.1432(2) -1.0625(2) 0.0181(9) Uani 1 1 d . . .
O5 O -0.1804(3) 0.9204(2) -1.1484(2) 0.0229(10) Uani 1 1 d . . .
H5 H -0.2460 0.9000 -1.1579 0.028 Uiso 1 1 calc R . .
O6 O 0.0656(3) 0.8193(2) -1.1480(2) 0.0210(10) Uani 1 1 d . . .
H6 H 0.1146 0.8009 -1.1834 0.025 Uiso 1 1 calc R . .
O7 O -0.1989(3) 1.2203(2) -0.9490(2) 0.0218(10) Uani 1 1 d . . .
O8 O -0.2622(3) 1.0805(2) -1.1048(2) 0.0220(10) Uani 1 1 d . . .
O9 O -0.1066(3) 1.0073(2) -1.2168(2) 0.0231(10) Uani 1 1 d . . .
H9 H -0.1070 1.0528 -1.2239 0.028 Uiso 1 1 calc R . .
O10 O -0.0403(3) 0.8468(3) -1.2630(2) 0.0260(11) Uani 1 1 d . . .
O11 O -0.1314(3) 0.7511(2) -1.1967(2) 0.0224(10) Uani 1 1 d . . .
O12 O -0.0105(3) 0.7249(2) -1.0885(2) 0.0246(10) Uani 1 1 d . . .
H12 H -0.0053 0.7001 -1.0579 0.030 Uiso 1 1 calc R . .
O20 O -0.3236(3) 1.3081(3) -0.9675(2) 0.0291(11) Uani 1 1 d . . .
O21 O -0.1414(4) 1.4038(3) -0.8714(3) 0.0355(12) Uani 1 1 d . . .
O22 O -0.0787(5) 1.5271(3) -0.7967(3) 0.0512(15) Uani 1 1 d . . .
O23 O -0.3621(3) 1.2834(3) -0.8412(3) 0.0352(12) Uani 1 1 d . . .
O24 O -0.4877(5) 1.3194(4) -0.7651(4) 0.082(2) Uani 1 1 d . . .
O25 O -0.1814(4) 1.3431(3) -0.7747(3) 0.0343(12) Uani 1 1 d . . .
O26 O -0.3900(4) 1.1712(3) -1.1190(3) 0.0339(12) Uani 1 1 d . . .
O27 O -0.2954(4) 1.0557(3) -1.2644(3) 0.0384(13) Uani 1 1 d . . .
O28 O -0.3019(4) 1.0031(4) -1.3893(3) 0.0511(15) Uani 1 1 d . . .
O29 O -0.4850(4) 1.0236(3) -1.1372(3) 0.0370(12) Uani 1 1 d . . .
O30 O -0.6485(4) 0.9987(4) -1.1444(3) 0.0538(16) Uani 1 1 d . . .
O31 O -0.3629(4) 0.9283(3) -1.2477(3) 0.0382(13) Uani 1 1 d . . .
O32 O 0.0647(3) 0.9463(3) -1.3126(3) 0.0289(11) Uani 1 1 d . . .
O33 O 0.2029(4) 0.9096(4) -1.3746(4) 0.0642(18) Uani 1 1 d . . .
O34 O -0.2141(3) 0.8612(3) -1.3500(2) 0.0283(11) Uani 1 1 d . . .
O35 O -0.3035(4) 0.7925(3) -1.4572(3) 0.0408(13) Uani 1 1 d . . .
O36 O -0.1111(4) 0.9764(3) -1.3703(2) 0.0318(12) Uani 1 1 d . . .
O37 O -0.2228(4) 0.6810(3) -1.1142(3) 0.0325(12) Uani 1 1 d . . .
O38 O -0.3803(4) 0.6426(4) -1.1158(3) 0.0583(17) Uani 1 1 d . . .
O39 O -0.0103(3) 0.6057(3) -1.2585(2) 0.0263(11) Uani 1 1 d . . .
O40 O 0.0059(4) 0.4869(3) -1.3599(3) 0.0398(13) Uani 1 1 d . . .
O41 O -0.0874(4) 0.5605(2) -1.1555(3) 0.0293(11) Uani 1 1 d . . .
O42 O -0.1914(3) 1.2386(3) -1.0874(3) 0.0289(11) Uani 1 1 d . . .
O43 O -0.0723(3) 1.1467(3) -1.2145(2) 0.0261(10) Uani 1 1 d . . .
O44 O -0.0677(5) 1.1328(3) -1.3304(3) 0.0554(17) Uani 1 1 d . . .
O45 O 0.0000(4) 1.3190(3) -1.0168(2) 0.0292(11) Uani 1 1 d . . .
O46 O 0.0874(4) 1.4342(3) -0.9785(3) 0.0391(13) Uani 1 1 d . . .
O47 O 0.1035(3) 1.1987(3) -1.1257(3) 0.0309(11) Uani 1 1 d . . .
O48 O -0.3956(3) 1.1557(3) -0.9834(3) 0.0318(11) Uani 1 1 d . . .
N1 N -0.3252(5) 1.4321(3) -0.8260(3) 0.0351(15) Uani 1 1 d . . .
N2 N -0.4895(5) 1.0654(4) -1.2496(4) 0.0387(16) Uani 1 1 d . . .
N3 N -0.0389(4) 0.8139(3) -1.4130(3) 0.0290(14) Uani 1 1 d . . .
N4 N -0.2075(4) 0.5932(3) -1.2631(3) 0.0268(13) Uani 1 1 d . . .
N5 N -0.0561(4) 1.3062(3) -1.1476(3) 0.0280(13) Uani 1 1 d . . .
C1 C -0.3977(6) 1.3641(4) -0.9539(4) 0.042(2) Uani 1 1 d . . .
H1A H -0.4587 1.3456 -0.9406 0.051 Uiso 1 1 calc R . .
H1B H -0.4116 1.3694 -0.9989 0.051 Uiso 1 1 calc R . .
C2 C -0.3620(6) 1.4436(4) -0.8909(4) 0.041(2) Uani 1 1 d . . .
H2 H -0.3035 1.4610 -0.9089 0.049 Uiso 1 1 calc R . .
C3 C -0.4378(9) 1.5097(6) -0.8718(6) 0.087(3) Uani 1 1 d U . .
H3A H -0.4301 1.5487 -0.8190 0.105 Uiso 1 1 calc R . .
H3B H -0.5052 1.4860 -0.8814 0.105 Uiso 1 1 calc R . .
C4 C -0.4188(11) 1.5518(7) -0.9218(7) 0.112(4) Uani 1 1 d U . .
H4A H -0.4661 1.5927 -0.9110 0.168 Uiso 1 1 calc R . .
H4B H -0.4261 1.5127 -0.9739 0.168 Uiso 1 1 calc R . .
H4C H -0.3524 1.5759 -0.9112 0.168 Uiso 1 1 calc R . .
C5 C -0.2488(6) 1.4961(4) -0.7811(4) 0.043(2) Uani 1 1 d . . .
H5A H -0.2422 1.5012 -0.7309 0.051 Uiso 1 1 calc R . .
H5B H -0.2694 1.5472 -0.7767 0.051 Uiso 1 1 calc R . .
C6 C -0.1479(6) 1.4761(4) -0.8186(4) 0.0347(18) Uani 1 1 d . . .
C7 C -0.4043(7) 1.4208(5) -0.7819(5) 0.051(2) Uani 1 1 d . . .
H7A H -0.4664 1.4385 -0.7936 0.062 Uiso 1 1 calc R . .
H7B H -0.3878 1.4546 -0.7288 0.062 Uiso 1 1 calc R . .
C8 C -0.4193(6) 1.3360(5) -0.7962(5) 0.047(2) Uani 1 1 d . . .
C9 C -0.4736(6) 1.1991(5) -1.1399(5) 0.048(2) Uani 1 1 d . . .
H9A H -0.4643 1.2563 -1.1237 0.058 Uiso 1 1 calc R . .
H9B H -0.5318 1.1907 -1.1163 0.058 Uiso 1 1 calc R . .
C10 C -0.4885(8) 1.1542(5) -1.2236(5) 0.061(2) Uani 1 1 d U . .
H10 H -0.4301 1.1675 -1.2447 0.073 Uiso 1 1 calc R . .
C11 C -0.5812(8) 1.1802(5) -1.2529(6) 0.070(2) Uani 1 1 d U . .
H11A H -0.6040 1.1370 -1.3016 0.085 Uiso 1 1 calc R . .
H11B H -0.6347 1.1906 -1.2184 0.085 Uiso 1 1 calc R . .
C12 C -0.5554(10) 1.2560(6) -1.2603(7) 0.100(3) Uani 1 1 d U . .
H12A H -0.6134 1.2716 -1.2782 0.150 Uiso 1 1 calc R . .
H12B H -0.5033 1.2452 -1.2952 0.150 Uiso 1 1 calc R . .
H12C H -0.5333 1.2987 -1.2120 0.150 Uiso 1 1 calc R . .
C13 C -0.4555(6) 1.0227(5) -1.3270(5) 0.048(2) Uani 1 1 d . . .
H13A H -0.4835 1.0464 -1.3567 0.058 Uiso 1 1 calc R . .
H13B H -0.4788 0.9667 -1.3496 0.058 Uiso 1 1 calc R . .
C14 C -0.3429(6) 1.0278(5) -1.3276(5) 0.0390(19) Uani 1 1 d . . .
C15 C -0.5821(6) 1.0274(6) -1.2373(5) 0.049(2) Uani 1 1 d . . .
H15A H -0.5965 0.9754 -1.2807 0.059 Uiso 1 1 calc R . .
H15B H -0.6379 1.0611 -1.2323 0.059 Uiso 1 1 calc R . .
C16 C -0.5709(6) 1.0166(5) -1.1674(5) 0.0388(19) Uani 1 1 d . . .
C17 C 0.0186(6) 0.7819(4) -1.3132(4) 0.0324(17) Uani 1 1 d . . .
H17A H 0.0192 0.7402 -1.2975 0.039 Uiso 1 1 calc R . .
H17B H 0.0868 0.8017 -1.3109 0.039 Uiso 1 1 calc R . .
C18 C -0.0236(6) 0.7472(4) -1.3920(4) 0.0305(17) Uani 1 1 d . . .
H18 H -0.0900 0.7240 -1.3923 0.037 Uiso 1 1 calc R . .
C19 C 0.0357(6) 0.6788(4) -1.4494(4) 0.0368(19) Uani 1 1 d . . .
H19A H 0.0111 0.6656 -1.4997 0.044 Uiso 1 1 calc R . .
H19B H 0.1052 0.6967 -1.4445 0.044 Uiso 1 1 calc R . .
C20 C 0.0279(8) 0.6048(5) -1.4390(5) 0.059(3) Uani 1 1 d . . .
H20A H 0.0670 0.5638 -1.4754 0.088 Uiso 1 1 calc R . .
H20B H -0.0406 0.5857 -1.4456 0.088 Uiso 1 1 calc R . .
H20C H 0.0523 0.6176 -1.3892 0.088 Uiso 1 1 calc R . .
C21 C 0.0503(6) 0.8404(4) -1.4383(4) 0.0377(19) Uani 1 1 d . . .
H21A H 0.0303 0.8637 -1.4704 0.045 Uiso 1 1 calc R . .
H21B H 0.0900 0.7945 -1.4673 0.045 Uiso 1 1 calc R . .
C22 C 0.1124(6) 0.9029(5) -1.3702(5) 0.0397(19) Uani 1 1 d . . .
C23 C -0.1277(5) 0.7938(4) -1.4655(4) 0.0316(17) Uani 1 1 d . . .
H23A H -0.1307 0.7367 -1.5003 0.038 Uiso 1 1 calc R . .
H23B H -0.1216 0.8230 -1.4944 0.038 Uiso 1 1 calc R . .
C24 C -0.2236(6) 0.8161(4) -1.4217(4) 0.0362(19) Uani 1 1 d . . .
C25 C -0.2208(5) 0.7316(4) -1.2416(4) 0.0294(16) Uani 1 1 d . . .
H25A H -0.2239 0.7654 -1.2662 0.035 Uiso 1 1 calc R . .
H25B H -0.2775 0.7426 -1.2097 0.035 Uiso 1 1 calc R . .
C26 C -0.2271(5) 0.6446(4) -1.3002(4) 0.0315(17) Uani 1 1 d . . .
H26 H -0.1708 0.6379 -1.3325 0.038 Uiso 1 1 calc R . .
C27 C -0.3196(6) 0.6189(4) -1.3520(4) 0.0337(18) Uani 1 1 d . . .
H27A H -0.3222 0.5608 -1.3822 0.040 Uiso 1 1 calc R . .
H27B H -0.3782 0.6333 -1.3218 0.040 Uiso 1 1 calc R . .
C28 C -0.3224(7) 0.6571(5) -1.4033(5) 0.054(2) Uani 1 1 d . . .
H28A H -0.3824 0.6391 -1.4345 0.081 Uiso 1 1 calc R . .
H28B H -0.2656 0.6419 -1.4344 0.081 Uiso 1 1 calc R . .
H28C H -0.3210 0.7146 -1.3737 0.081 Uiso 1 1 calc R . .
C29 C -0.2948(6) 0.5758(4) -1.2286(4) 0.0358(18) Uani 1 1 d . . .
H29A H -0.2904 0.5224 -1.2328 0.043 Uiso 1 1 calc R . .
H29B H -0.3552 0.5762 -1.2559 0.043 Uiso 1 1 calc R . .
C30 C -0.3010(6) 0.6364(5) -1.1472(5) 0.0400(19) Uani 1 1 d . . .
C31 C -0.1569(5) 0.5198(4) -1.3163(4) 0.0328(17) Uani 1 1 d . . .
H31A H -0.1835 0.5023 -1.3670 0.039 Uiso 1 1 calc R . .
H31B H -0.1702 0.4767 -1.3034 0.039 Uiso 1 1 calc R . .
C32 C -0.0445(6) 0.5363(4) -1.3135(4) 0.0328(17) Uani 1 1 d . . .
C33A C -0.2295(12) 1.2769(15) -1.1301(16) 0.060(3) Uani 0.61(3) 1 d PU A 1
H33A H -0.2574 1.2348 -1.1776 0.072 Uiso 0.61(3) 1 calc PR A 1
H33B H -0.2843 1.3092 -1.1031 0.072 Uiso 0.61(3) 1 calc PR A 1
C34A C -0.1686(17) 1.3227(16) -1.1449(15) 0.062(3) Uani 0.61(3) 1 d PU A 1
H34A H -0.1608 1.3610 -1.0913 0.075 Uiso 0.61(3) 1 calc PR A 1
C33B C -0.209(2) 1.318(2) -1.083(3) 0.061(3) Uani 0.39(3) 1 d PU A 2
H33C H -0.2779 1.3179 -1.0984 0.073 Uiso 0.39(3) 1 calc PR A 2
H33D H -0.2013 1.3583 -1.0302 0.073 Uiso 0.39(3) 1 calc PR A 2
C34B C -0.154(3) 1.342(2) -1.121(2) 0.062(3) Uani 0.39(3) 1 d PU A 2
H34B H -0.1262 1.3901 -1.0768 0.075 Uiso 0.39(3) 1 calc PR A 2
C35 C -0.1970(6) 1.3880(6) -1.1622(6) 0.064(2) Uani 1 1 d U . .
H35A H -0.1392 1.4246 -1.1506 0.077 Uiso 0.61(3) 1 calc PR A 1
H35B H -0.2106 1.3641 -1.2161 0.077 Uiso 0.61(3) 1 calc PR A 1
H35C H -0.2238 1.3484 -1.2113 0.077 Uiso 0.39(3) 1 d PR A 2
H35D H -0.1439 1.4196 -1.1695 0.077 Uiso 0.39(3) 1 d PR A 2
C36 C -0.2805(9) 1.4356(8) -1.1258(8) 0.114(4) Uani 1 1 d U A .
H36A H -0.2893 1.4754 -1.1425 0.172 Uiso 0.61(3) 1 calc PR A 1
H36B H -0.2681 1.4618 -1.0723 0.172 Uiso 0.61(3) 1 calc PR A 1
H36C H -0.3397 1.4012 -1.1384 0.172 Uiso 0.61(3) 1 calc PR A 1
H36D H -0.3034 1.4623 -1.1537 0.172 Uiso 0.39(3) 1 calc PR A 2
H36E H -0.2602 1.4750 -1.0756 0.172 Uiso 0.39(3) 1 calc PR A 2
H36F H -0.3334 1.4011 -1.1239 0.172 Uiso 0.39(3) 1 calc PR A 2
C37 C -0.0353(7) 1.2650(4) -1.2276(4) 0.041(2) Uani 1 1 d . A .
H37A H 0.0347 1.2733 -1.2341 0.049 Uiso 1 1 calc R . .
H37B H -0.0745 1.2872 -1.2541 0.049 Uiso 1 1 calc R . .
C38 C -0.0614(6) 1.1741(4) -1.2606(4) 0.0399(19) Uani 1 1 d . A .
C39 C 0.0136(6) 1.3727(4) -1.1019(4) 0.040(2) Uani 1 1 d . A .
H39A H -0.0144 1.4228 -1.0945 0.048 Uiso 1 1 calc R . .
H39B H 0.0750 1.3665 -1.1283 0.048 Uiso 1 1 calc R . .
C40 C 0.0368(5) 1.3770(4) -1.0264(4) 0.0282(16) Uani 1 1 d . A .
Cl1 Cl 0.1998(3) 1.1734(3) -1.0156(3) 0.0610(13) Uani 0.50 1 d P . .
O49 O -0.3228(4) 1.0245(3) -0.9775(3) 0.0344(12) Uiso 1 1 d . . .
O50 O -0.3708(4) 0.8860(3) -1.1052(3) 0.0428(13) Uiso 1 1 d . . .
O51 O -0.5948(4) 1.1908(3) -0.9815(3) 0.0507(15) Uiso 1 1 d . . .
O52 O 0.1526(5) 1.0166(4) -1.1669(4) 0.0312(16) Uiso 0.75 1 d P . .
O53 O -0.3082(5) 0.6565(4) -1.5994(3) 0.0578(16) Uiso 1 1 d . . .
O54 O -0.5017(5) 0.8253(4) -1.2370(3) 0.0589(16) Uiso 1 1 d . . .
O55 O 0.2550(5) 0.8378(4) -1.1957(4) 0.077(2) Uiso 1 1 d . . .
O56 O 0.1670(5) 1.1077(4) -1.2637(4) 0.0712(19) Uiso 1 1 d . . .
O57 O -0.2583(6) 1.3141(4) -0.6722(4) 0.086(2) Uiso 1 1 d . . .
O58 O -0.1928(6) 1.5465(4) -0.5792(4) 0.081(2) Uiso 1 1 d . . .
O59 O -0.6482(6) 0.8170(5) -1.3463(4) 0.095(2) Uiso 1 1 d . . .
O60 O -0.0360(7) 0.9204(5) -1.5435(5) 0.067(2) Uiso 0.75 1 d P . .
O61 O -0.2890(7) 0.4421(5) -1.5343(5) 0.109(3) Uiso 1 1 d . . .
O62 O -0.5183(7) 0.7848(5) -1.4589(5) 0.120(3) Uiso 1 1 d . . .
O63 O -0.7831(11) 1.1180(9) -1.3889(8) 0.069(4) Uiso 0.50 1 d P . .
O64 O -0.4402(12) 1.1220(10) -1.4652(9) 0.012(4) Uiso 0.25 1 d P . .
O65 O -0.3816(9) 0.9515(7) -1.5306(6) 0.050(3) Uiso 0.50 1 d P . .
O66 O -0.5024(10) 1.5672(8) -0.6253(8) 0.068(4) Uiso 0.50 1 d P . .
O67 O 0.0143(12) 0.6762(8) -1.6225(8) 0.070(4) Uiso 0.50 1 d P . .
O68 O -0.6702(8) 1.6460(6) -0.5431(5) 0.127(3) Uiso 1 1 d . . .
O69 O -0.2854(8) 1.1870(6) -1.3545(6) 0.136(4) Uiso 1 1 d . . .
O70 O -0.1669(16) 0.3014(12) -1.3867(11) 0.099(6) Uiso 0.50 1 d P . .
O71 O -0.7948(11) 1.2737(8) -1.3205(7) 0.068(4) Uiso 0.50 1 d P . .
O72 O -0.4401(17) 0.4519(13) -1.5952(12) 0.133(7) Uiso 0.50 1 d P . .
O73 O -0.4745(17) 0.4974(13) -1.5527(12) 0.135(8) Uiso 0.50 1 d P . .
O74 O -0.3409(14) 1.0296(12) -1.5703(11) 0.033(5) Uiso 0.25 1 d P . .
O75 O -0.5142(11) 1.6012(9) -0.6456(8) 0.074(4) Uiso 0.50 1 d P . .
O76 O -0.3542(19) 1.0916(16) -1.5287(14) 0.063(7) Uiso 0.25 1 d P . .
O78 O 0.1608(19) 0.9728(16) -1.1815(14) 0.057(7) Uiso 0.25 1 d P . .
O79 O -0.080(2) 0.9754(19) -1.5464(17) 0.225(13) Uiso 0.50 1 d P . .
O80 O -0.8099(15) 1.1596(12) -1.3734(11) 0.110(6) Uiso 0.50 1 d P . .
O81 O -0.8442(14) 1.3135(11) -1.3165(10) 0.104(6) Uiso 0.50 1 d P . .
O82 O -0.3553(14) 0.9021(11) -1.5423(10) 0.110(6) Uiso 0.50 1 d P . .
O83 O -0.453(2) 1.1597(17) -1.4385(15) 0.063(8) Uiso 0.25 1 d P . .
O84 O -0.2140(16) 0.3116(12) -1.3697(12) 0.106(7) Uiso 0.50 1 d P . .
O85 O -0.0380(11) 0.6685(8) -1.6429(8) 0.065(4) Uiso 0.50 1 d P . .

loop_
_atom_site_aniso_label
_atom_site_aniso_U_11
_atom_site_aniso_U_22
_atom_site_aniso_U_33
_atom_site_aniso_U_23
_atom_site_aniso_U_13
_atom_site_aniso_U_12
Fe1 0.0165(7) 0.0179(6) 0.0211(7) 0.0094(6) 0.0003(5) 0.0038(5)
Fe2 0.0176(5) 0.0189(5) 0.0219(5) 0.0101(4) 0.0001(4) 0.0029(4)
Fe3 0.0195(5) 0.0180(5) 0.0209(5) 0.0087(4) 0.0011(4) 0.0029(4)
Fe4 0.0164(5) 0.0183(5) 0.0222(5) 0.0098(4) 0.0015(4) 0.0035(4)
Fe5 0.0271(6) 0.0271(5) 0.0309(6) 0.0119(5) 0.0047(5) 0.0083(4)
Fe6 0.0176(5) 0.0225(5) 0.0282(5) 0.0135(4) 0.0011(4) 0.0054(4)
Fe7 0.0240(6) 0.0325(6) 0.0373(6) 0.0181(5) -0.0025(5) 0.0016(5)
Fe8 0.0243(5) 0.0254(5) 0.0228(5) 0.0113(4) 0.0022(4) 0.0036(4)
Fe9 0.0227(5) 0.0205(5) 0.0267(5) 0.0104(4) 0.0009(4) 0.0005(4)
Fe10 0.0222(5) 0.0218(5) 0.0250(5) 0.0132(4) 0.0027(4) 0.0022(4)
O1 0.018(2) 0.020(2) 0.022(2) 0.0128(19) 0.0037(18) 0.0036(18)
O2 0.018(2) 0.016(2) 0.023(2) 0.0089(19) 0.0052(19) 0.0051(18)
O3 0.016(2) 0.018(2) 0.020(2) 0.0088(19) 0.0013(18) 0.0005(18)
O4 0.017(2) 0.018(2) 0.024(2) 0.0127(19) 0.0009(18) 0.0026(18)
O5 0.017(2) 0.020(2) 0.032(3) 0.012(2) -0.001(2) 0.0020(18)
O6 0.020(2) 0.023(2) 0.022(2) 0.012(2) 0.0034(19) 0.0068(19)
O7 0.017(2) 0.022(2) 0.025(2) 0.010(2) 0.0032(19) 0.0053(19)
O8 0.020(2) 0.022(2) 0.026(2) 0.012(2) 0.0013(19) 0.0039(19)
O9 0.032(3) 0.019(2) 0.020(2) 0.0102(19) 0.000(2) 0.002(2)
O10 0.030(3) 0.026(2) 0.024(2) 0.012(2) 0.007(2) 0.010(2)
O11 0.020(2) 0.017(2) 0.028(2) 0.009(2) -0.005(2) -0.0008(19)
O12 0.026(3) 0.022(2) 0.029(3) 0.015(2) -0.003(2) -0.001(2)
O20 0.028(3) 0.028(3) 0.031(3) 0.012(2) 0.005(2) 0.012(2)
O21 0.037(3) 0.030(3) 0.040(3) 0.016(2) 0.004(2) 0.005(2)
O22 0.060(4) 0.036(3) 0.056(4) 0.021(3) 0.011(3) -0.002(3)
O23 0.024(3) 0.040(3) 0.039(3) 0.015(3) 0.007(2) 0.002(2)
O24 0.065(5) 0.089(5) 0.128(6) 0.076(5) 0.072(5) 0.045(4)
O25 0.037(3) 0.033(3) 0.030(3) 0.011(2) 0.001(2) 0.004(2)
O26 0.028(3) 0.030(3) 0.042(3) 0.016(2) -0.010(2) 0.002(2)
O27 0.030(3) 0.053(3) 0.043(3) 0.031(3) -0.002(3) 0.002(3)
O28 0.041(4) 0.076(4) 0.043(3) 0.033(3) 0.000(3) 0.005(3)
O29 0.021(3) 0.047(3) 0.047(3) 0.026(3) -0.003(2) 0.001(2)
O30 0.028(3) 0.090(5) 0.059(4) 0.048(4) 0.002(3) -0.003(3)
O31 0.036(3) 0.044(3) 0.034(3) 0.018(3) 0.000(2) 0.003(2)
O32 0.023(3) 0.034(3) 0.028(3) 0.014(2) 0.003(2) -0.001(2)
O33 0.037(4) 0.074(4) 0.071(4) 0.025(4) 0.016(3) -0.001(3)
O34 0.028(3) 0.029(3) 0.025(3) 0.009(2) 0.001(2) 0.003(2)
O35 0.036(3) 0.040(3) 0.038(3) 0.012(3) -0.013(3) -0.001(3)
O36 0.036(3) 0.040(3) 0.023(2) 0.017(2) 0.005(2) 0.012(2)
O37 0.028(3) 0.033(3) 0.035(3) 0.015(2) 0.006(2) -0.001(2)
O38 0.033(3) 0.073(4) 0.056(4) 0.019(3) 0.016(3) -0.012(3)
O39 0.025(3) 0.027(3) 0.025(3) 0.012(2) 0.000(2) 0.002(2)
O40 0.043(3) 0.030(3) 0.034(3) 0.003(2) 0.011(3) 0.008(3)
O41 0.035(3) 0.019(2) 0.034(3) 0.012(2) 0.003(2) 0.000(2)
O42 0.024(3) 0.034(3) 0.039(3) 0.026(2) 0.003(2) 0.006(2)
O43 0.028(3) 0.027(3) 0.025(2) 0.014(2) 0.001(2) -0.001(2)
O44 0.099(5) 0.039(3) 0.026(3) 0.016(3) -0.005(3) -0.020(3)
O45 0.036(3) 0.024(2) 0.030(3) 0.015(2) 0.004(2) 0.000(2)
O46 0.050(4) 0.032(3) 0.035(3) 0.017(2) -0.011(3) -0.013(3)
O47 0.017(3) 0.036(3) 0.041(3) 0.019(2) 0.003(2) 0.002(2)
O48 0.019(3) 0.036(3) 0.047(3) 0.025(2) 0.006(2) 0.005(2)
N1 0.032(4) 0.031(3) 0.039(4) 0.012(3) 0.008(3) 0.007(3)
N2 0.034(4) 0.048(4) 0.042(4) 0.027(3) -0.006(3) -0.001(3)
N3 0.031(3) 0.035(3) 0.020(3) 0.013(3) 0.004(3) 0.005(3)
N4 0.022(3) 0.023(3) 0.034(3) 0.011(3) 0.001(3) 0.001(2)
N5 0.030(3) 0.023(3) 0.033(3) 0.014(3) 0.003(3) 0.000(3)
C1 0.038(5) 0.040(5) 0.050(5) 0.020(4) 0.000(4) 0.028(4)
C2 0.049(5) 0.027(4) 0.045(5) 0.014(4) 0.006(4) 0.011(4)
C3 0.108(8) 0.068(6) 0.101(7) 0.048(5) 0.024(6) 0.068(6)
C4 0.153(9) 0.094(7) 0.114(8) 0.066(6) 0.032(7) 0.071(7)
C5 0.054(6) 0.027(4) 0.042(5) 0.010(4) 0.008(4) 0.012(4)
C6 0.039(5) 0.027(4) 0.042(5) 0.018(4) 0.006(4) 0.005(4)
C7 0.052(6) 0.038(5) 0.065(6) 0.024(4) 0.031(5) 0.014(4)
C8 0.047(5) 0.052(5) 0.049(5) 0.027(4) 0.025(4) 0.022(4)
C9 0.043(5) 0.050(5) 0.053(5) 0.024(4) -0.008(4) 0.015(4)
C10 0.065(5) 0.047(4) 0.073(5) 0.030(4) -0.027(4) 0.004(4)
C11 0.076(5) 0.054(4) 0.082(5) 0.033(4) -0.034(4) 0.009(4)
C12 0.122(8) 0.069(6) 0.126(7) 0.060(5) -0.044(7) 0.008(5)
C13 0.037(5) 0.065(6) 0.046(5) 0.029(5) -0.002(4) 0.003(4)
C14 0.030(4) 0.047(5) 0.050(5) 0.030(4) -0.003(4) -0.001(4)
C15 0.030(5) 0.073(6) 0.050(5) 0.033(5) -0.002(4) -0.007(4)
C16 0.021(4) 0.050(5) 0.048(5) 0.026(4) 0.000(4) 0.002(4)
C17 0.034(4) 0.033(4) 0.031(4) 0.015(3) 0.011(3) 0.013(3)
C18 0.045(5) 0.019(3) 0.023(4) 0.005(3) 0.008(3) 0.007(3)
C19 0.044(5) 0.035(4) 0.024(4) 0.007(3) 0.005(3) 0.007(4)
C20 0.089(8) 0.034(5) 0.045(5) 0.009(4) 0.013(5) 0.023(5)
C21 0.042(5) 0.040(4) 0.041(5) 0.027(4) 0.012(4) 0.011(4)
C22 0.030(5) 0.050(5) 0.047(5) 0.028(4) 0.012(4) 0.004(4)
C23 0.038(5) 0.035(4) 0.019(4) 0.009(3) 0.003(3) 0.006(3)
C24 0.046(5) 0.030(4) 0.038(5) 0.020(4) -0.004(4) 0.004(4)
C25 0.031(4) 0.026(4) 0.034(4) 0.016(3) -0.005(3) 0.000(3)
C26 0.028(4) 0.033(4) 0.033(4) 0.015(3) 0.006(3) -0.001(3)
C27 0.034(4) 0.033(4) 0.033(4) 0.014(3) -0.007(3) -0.003(3)
C28 0.052(6) 0.063(6) 0.046(5) 0.026(5) -0.008(4) -0.006(5)
C29 0.035(5) 0.036(4) 0.039(5) 0.021(4) -0.005(4) -0.011(4)
C30 0.028(5) 0.044(5) 0.054(5) 0.028(4) -0.001(4) -0.008(4)
C31 0.038(5) 0.021(4) 0.036(4) 0.011(3) -0.010(4) -0.006(3)
C32 0.039(5) 0.031(4) 0.027(4) 0.012(3) 0.000(3) 0.006(4)
C33A 0.027(5) 0.085(6) 0.121(8) 0.092(6) 0.009(5) 0.012(4)
C34A 0.030(5) 0.087(6) 0.123(8) 0.092(6) 0.010(5) 0.011(4)
C33B 0.027(5) 0.087(7) 0.121(8) 0.091(6) 0.010(5) 0.012(5)
C34B 0.031(5) 0.087(6) 0.122(8) 0.092(6) 0.009(5) 0.009(4)
C35 0.034(4) 0.086(6) 0.125(7) 0.093(5) 0.008(4) 0.011(4)
C36 0.073(6) 0.123(7) 0.201(9) 0.116(7) 0.033(6) 0.053(5)
C37 0.070(6) 0.028(4) 0.031(4) 0.019(3) -0.001(4) -0.010(4)
C38 0.055(6) 0.032(4) 0.035(5) 0.017(4) 0.001(4) -0.002(4)
C39 0.051(5) 0.029(4) 0.045(5) 0.023(4) -0.004(4) -0.011(4)
C40 0.032(4) 0.021(4) 0.027(4) 0.008(3) 0.007(3) 0.001(3)
Cl1 0.045(3) 0.073(3) 0.067(3) 0.034(3) 0.001(2) -0.005(2)

loop_
_atom_type_symbol
_atom_type_description
_atom_type_scat_dispersion_real
_atom_type_scat_dispersion_imag
_atom_type_scat_source
C C 0.0033 0.0016 'International Tables Vol C Tables 4.2.6.8 and 6.1.1.4'
H H 0.0000 0.0000 'International Tables Vol C Tables 4.2.6.8 and 6.1.1.4'
N N 0.0061 0.0033 'International Tables Vol C Tables 4.2.6.8 and 6.1.1.4'
O O 0.0106 0.0060 'International Tables Vol C Tables 4.2.6.8 and 6.1.1.4'
Cl Cl 0.1484 0.1585 'International Tables Vol C Tables 4.2.6.8 and 6.1.1.4'
Fe Fe 0.3463 0.8444 'International Tables Vol C Tables 4.2.6.8 and 6.1.1.4'

loop_
_geom_angle_atom_site_label_1
_geom_angle_atom_site_label_2
_geom_angle_atom_site_label_3
_geom_angle
_geom_angle_site_symmetry_1
_geom_angle_site_symmetry_3
_geom_angle_publ_flag
O1 Fe1 O1 180.000(2) 2_573 . ?
O1 Fe1 O2 82.58(16) 2_573 2_573 ?
O1 Fe1 O2 97.42(16) . 2_573 ?
O1 Fe1 O2 97.42(16) 2_573 . ?
O1 Fe1 O2 82.58(16) . . ?
O2 Fe1 O2 180.000(1) 2_573 . ?
O1 Fe1 O3 97.73(16) 2_573 2_573 ?
O1 Fe1 O3 82.27(16) . 2_573 ?
O2 Fe1 O3 82.83(16) 2_573 2_573 ?
O2 Fe1 O3 97.17(16) . 2_573 ?
O1 Fe1 O3 82.27(16) 2_573 . ?
O1 Fe1 O3 97.73(16) . . ?
O2 Fe1 O3 97.17(16) 2_573 . ?
O2 Fe1 O3 82.83(16) . . ?
O3 Fe1 O3 180.000(1) 2_573 . ?
O8 Fe2 O9 100.18(18) . . ?
O8 Fe2 O4 94.13(17) . . ?
O9 Fe2 O4 98.33(18) . . ?
O8 Fe2 O5 98.23(18) . . ?
O9 Fe2 O5 87.31(18) . . ?
O4 Fe2 O5 165.31(17) . . ?
O8 Fe2 O3 94.88(17) . 2_573 ?
O9 Fe2 O3 164.93(17) . 2_573 ?
O4 Fe2 O3 80.89(16) . 2_573 ?
O5 Fe2 O3 90.13(17) . 2_573 ?
O8 Fe2 O1 169.41(18) . . ?
O9 Fe2 O1 88.08(17) . . ?
O4 Fe2 O1 91.20(16) . . ?
O5 Fe2 O1 75.36(16) . . ?
O3 Fe2 O1 76.92(15) 2_573 . ?
O6 Fe3 O5 165.79(18) . . ?
O6 Fe3 O11 92.74(17) . . ?
O5 Fe3 O11 97.30(18) . . ?
O6 Fe3 O10 96.56(18) . . ?
O5 Fe3 O10 92.54(18) . . ?
O11 Fe3 O10 95.08(18) . . ?
O6 Fe3 O1 90.64(17) . . ?
O5 Fe3 O1 78.00(17) . . ?
O11 Fe3 O1 170.93(18) . . ?
O10 Fe3 O1 92.90(17) . . ?
O6 Fe3 O2 77.61(17) . . ?
O5 Fe3 O2 91.42(17) . . ?
O11 Fe3 O2 95.35(17) . . ?
O10 Fe3 O2 168.29(18) . . ?
O1 Fe3 O2 77.16(16) . . ?
O7 Fe4 O12 98.43(18) 2_573 . ?
O7 Fe4 O4 93.15(17) 2_573 2_573 ?
O12 Fe4 O4 98.79(18) . 2_573 ?
O7 Fe4 O6 99.52(18) 2_573 . ?
O12 Fe4 O6 87.50(18) . . ?
O4 Fe4 O6 164.90(17) 2_573 . ?
O7 Fe4 O3 96.34(17) 2_573 . ?
O12 Fe4 O3 165.23(17) . . ?
O4 Fe4 O3 80.72(16) 2_573 . ?
O6 Fe4 O3 89.70(16) . . ?
O7 Fe4 O2 172.24(18) 2_573 . ?
O12 Fe4 O2 87.65(17) . . ?
O4 Fe4 O2 90.67(16) 2_573 . ?
O6 Fe4 O2 75.80(16) . . ?
O3 Fe4 O2 77.61(15) . . ?
O7 Fe5 O21 107.2(2) . . ?
O7 Fe5 O20 80.89(18) . . ?
O21 Fe5 O20 99.7(2) . . ?
O7 Fe5 O23 99.0(2) . . ?
O21 Fe5 O23 153.3(2) . . ?
O20 Fe5 O23 89.7(2) . . ?
O7 Fe5 O25 106.90(19) . . ?
O21 Fe5 O25 84.9(2) . . ?
O20 Fe5 O25 169.5(2) . . ?
O23 Fe5 O25 82.3(2) . . ?
O7 Fe5 N1 161.2(2) . . ?
O21 Fe5 N1 78.0(2) . . ?
O20 Fe5 N1 80.4(2) . . ?
O23 Fe5 N1 79.0(2) . . ?
O25 Fe5 N1 91.4(2) . . ?
O7 Fe6 O8 102.47(17) . . ?
O7 Fe6 O42 96.77(18) . . ?
O8 Fe6 O42 95.83(19) . . ?
O7 Fe6 O26 171.3(2) . . ?
O8 Fe6 O26 80.00(18) . . ?
O42 Fe6 O26 91.2(2) . . ?
O7 Fe6 O20 78.57(17) . . ?
O8 Fe6 O20 173.3(2) . . ?
O42 Fe6 O20 90.6(2) . . ?
O26 Fe6 O20 98.03(19) . . ?
O7 Fe6 O48 84.85(18) . . ?
O8 Fe6 O48 87.46(18) . . ?
O42 Fe6 O48 175.91(18) . . ?
O26 Fe6 O48 87.0(2) . . ?
O20 Fe6 O48 86.08(19) . . ?
O8 Fe7 O27 102.8(2) . . ?
O8 Fe7 O29 104.9(2) . . ?
O27 Fe7 O29 151.4(2) . . ?
O8 Fe7 O26 81.70(18) . . ?
O27 Fe7 O26 99.3(2) . . ?
O29 Fe7 O26 91.4(2) . . ?
O8 Fe7 O31 105.94(19) . . ?
O27 Fe7 O31 82.6(2) . . ?
O29 Fe7 O31 83.4(2) . . ?
O26 Fe7 O31 171.6(2) . . ?
O8 Fe7 N2 161.1(2) . . ?
O27 Fe7 N2 76.7(2) . . ?
O29 Fe7 N2 79.3(2) . . ?
O26 Fe7 N2 79.8(2) . . ?
O31 Fe7 N2 92.8(2) . . ?
O9 Fe8 O10 96.97(18) . . ?
O9 Fe8 O32 97.50(19) . . ?
O10 Fe8 O32 91.27(19) . . ?
O9 Fe8 O34 104.47(19) . . ?
O10 Fe8 O34 96.70(19) . . ?
O32 Fe8 O34 155.46(19) . . ?
O9 Fe8 O36 91.73(18) . . ?
O10 Fe8 O36 171.08(18) . . ?
O32 Fe8 O36 85.64(19) . . ?
O34 Fe8 O36 82.95(19) . . ?
O9 Fe8 N3 176.6(2) . . ?
O10 Fe8 N3 83.81(19) . . ?
O32 Fe8 N3 79.2(2) . . ?
O34 Fe8 N3 78.7(2) . . ?
O36 Fe8 N3 87.39(19) . . ?
O12 Fe9 O11 97.49(18) . . ?
O12 Fe9 O37 96.8(2) . . ?
O11 Fe9 O37 90.50(19) . . ?
O12 Fe9 O39 105.14(19) . . ?
O11 Fe9 O39 96.33(18) . . ?
O37 Fe9 O39 155.9(2) . . ?
O12 Fe9 O41 91.65(18) . . ?
O11 Fe9 O41 170.06(18) . . ?
O37 Fe9 O41 84.54(19) . . ?
O39 Fe9 O41 84.97(18) . . ?
O12 Fe9 N4 176.3(2) . . ?
O11 Fe9 N4 83.32(19) . . ?
O37 Fe9 N4 79.6(2) . . ?
O39 Fe9 N4 78.3(2) . . ?
O41 Fe9 N4 87.32(19) . . ?
O4 Fe10 O42 90.48(18) . . ?
O4 Fe10 O45 104.98(18) . . ?
O42 Fe10 O45 94.4(2) . . ?
O4 Fe10 O43 105.59(18) . . ?
O42 Fe10 O43 92.74(19) . . ?
O45 Fe10 O43 148.51(19) . . ?
O4 Fe10 O47 96.88(18) . . ?
O42 Fe10 O47 172.64(19) . . ?
O45 Fe10 O47 83.87(19) . . ?
O43 Fe10 O47 85.15(19) . . ?
O4 Fe10 N5 171.8(2) . . ?
O42 Fe10 N5 81.3(2) . . ?
O45 Fe10 N5 74.92(19) . . ?
O43 Fe10 N5 75.92(19) . . ?
O47 Fe10 N5 91.3(2) . . ?
Fe1 O1 Fe3 100.72(18) . . ?
Fe1 O1 Fe2 100.34(18) . . ?
Fe3 O1 Fe2 97.99(17) . . ?
Fe1 O2 Fe3 99.54(18) . . ?
Fe1 O2 Fe4 99.64(18) . . ?
Fe3 O2 Fe4 96.97(17) . . ?
Fe1 O3 Fe2 100.43(17) . 2_573 ?
Fe1 O3 Fe4 99.93(17) . . ?
Fe2 O3 Fe4 94.54(17) 2_573 . ?
Fe10 O4 Fe2 125.6(2) . . ?
Fe10 O4 Fe4 125.3(2) . 2_573 ?
Fe2 O4 Fe4 102.30(19) . 2_573 ?
Fe3 O5 Fe2 107.6(2) . . ?
Fe3 O6 Fe4 108.4(2) . . ?
Fe5 O7 Fe4 128.9(2) . 2_573 ?
Fe5 O7 Fe6 102.57(19) . . ?
Fe4 O7 Fe6 123.5(2) 2_573 . ?
Fe7 O8 Fe2 130.0(2) . . ?
Fe7 O8 Fe6 101.10(19) . . ?
Fe2 O8 Fe6 122.4(2) . . ?
Fe8 O9 Fe2 139.9(2) . . ?
C17 O10 Fe8 111.5(4) . . ?
C17 O10 Fe3 118.3(4) . . ?
Fe8 O10 Fe3 130.0(2) . . ?
C25 O11 Fe9 111.2(4) . . ?
C25 O11 Fe3 120.3(4) . . ?
Fe9 O11 Fe3 128.4(2) . . ?
Fe9 O12 Fe4 139.7(2) . . ?
C1 O20 Fe5 116.2(4) . . ?
C1 O20 Fe6 143.2(4) . . ?
Fe5 O20 Fe6 97.47(18) . . ?
C6 O21 Fe5 117.9(5) . . ?
C8 O23 Fe5 118.6(5) . . ?
C9 O26 Fe6 145.2(5) . . ?
C9 O26 Fe7 116.7(4) . . ?
Fe6 O26 Fe7 97.02(19) . . ?
C14 O27 Fe7 117.6(5) . . ?
C16 O29 Fe7 120.0(5) . . ?
C22 O32 Fe8 119.2(5) . . ?
C24 O34 Fe8 117.4(5) . . ?
C30 O37 Fe9 118.6(5) . . ?
C32 O39 Fe9 117.6(5) . . ?
C33A O42 C33B 37.2(12) . . ?
C33A O42 Fe10 113.2(7) . . ?
C33B O42 Fe10 110.3(10) . . ?
C33A O42 Fe6 119.8(7) . . ?
C33B O42 Fe6 118.5(11) . . ?
Fe10 O42 Fe6 125.7(2) . . ?
C38 O43 Fe10 123.0(4) . . ?
C40 O45 Fe10 122.1(4) . . ?
C7 N1 C5 114.6(6) . . ?
C7 N1 C2 114.6(7) . . ?
C5 N1 C2 109.3(6) . . ?
C7 N1 Fe5 108.4(5) . . ?
C5 N1 Fe5 104.5(4) . . ?
C2 N1 Fe5 104.4(4) . . ?
C13 N2 C10 110.5(7) . . ?
C13 N2 C15 113.3(6) . . ?
C10 N2 C15 117.0(7) . . ?
C13 N2 Fe7 104.2(4) . . ?
C10 N2 Fe7 103.1(4) . . ?
C15 N2 Fe7 107.4(4) . . ?
C21 N3 C23 113.5(5) . . ?
C21 N3 C18 115.3(6) . . ?
C23 N3 C18 110.4(5) . . ?
C21 N3 Fe8 106.7(4) . . ?
C23 N3 Fe8 105.9(4) . . ?
C18 N3 Fe8 104.0(4) . . ?
C29 N4 C31 113.7(5) . . ?
C29 N4 C26 115.0(5) . . ?
C31 N4 C26 109.3(5) . . ?
C29 N4 Fe9 106.9(4) . . ?
C31 N4 Fe9 106.3(4) . . ?
C26 N4 Fe9 105.0(4) . . ?
C39 N5 C37 114.5(6) . . ?
C39 N5 C34B 102.2(16) . . ?
C37 N5 C34B 121.8(15) . . ?
C39 N5 C34A 118.3(11) . . ?
C37 N5 C34A 105.1(11) . . ?
C34B N5 C34A 18(2) . . ?
C39 N5 Fe10 107.6(4) . . ?
C37 N5 Fe10 108.0(4) . . ?
C34B N5 Fe10 101.4(14) . . ?
C34A N5 Fe10 102.4(9) . . ?
O20 C1 C2 109.0(6) . . ?
C1 C2 N1 109.3(6) . . ?
C1 C2 C3 113.2(7) . . ?
N1 C2 C3 115.2(7) . . ?
C2 C3 C4 108.4(9) . . ?
N1 C5 C6 110.4(6) . . ?
O22 C6 O21 123.8(7) . . ?
O22 C6 C5 120.4(7) . . ?
O21 C6 C5 115.8(7) . . ?
N1 C7 C8 113.4(6) . . ?
O24 C8 O23 123.0(8) . . ?
O24 C8 C7 118.4(7) . . ?
O23 C8 C7 118.6(8) . . ?
O26 C9 C10 108.7(7) . . ?
C9 C10 N2 110.0(7) . . ?
C9 C10 C11 112.9(8) . . ?
N2 C10 C11 112.9(7) . . ?
C12 C11 C10 110.3(9) . . ?
N2 C13 C14 110.6(7) . . ?
O28 C14 O27 124.0(7) . . ?
O28 C14 C13 118.9(7) . . ?
O27 C14 C13 117.1(8) . . ?
N2 C15 C16 111.4(6) . . ?
O30 C16 O29 123.9(7) . . ?
O30 C16 C15 116.7(7) . . ?
O29 C16 C15 119.4(7) . . ?
O10 C17 C18 110.3(5) . . ?
C17 C18 N3 109.9(5) . . ?
C17 C18 C19 113.8(6) . . ?
N3 C18 C19 113.0(6) . . ?
C20 C19 C18 112.1(7) . . ?
N3 C21 C22 109.9(6) . . ?
O33 C22 O32 124.1(8) . . ?
O33 C22 C21 119.6(8) . . ?
O32 C22 C21 116.3(7) . . ?
N3 C23 C24 110.5(5) . . ?
O35 C24 O34 124.7(8) . . ?
O35 C24 C23 118.1(7) . . ?
O34 C24 C23 117.1(7) . . ?
O11 C25 C26 111.5(5) . . ?
N4 C26 C25 109.1(5) . . ?
N4 C26 C27 114.6(6) . . ?
C25 C26 C27 115.1(6) . . ?
C28 C27 C26 112.9(6) . . ?
N4 C29 C30 111.8(6) . . ?
O38 C30 O37 123.0(8) . . ?
O38 C30 C29 119.4(7) . . ?
O37 C30 C29 117.6(7) . . ?
N4 C31 C32 111.1(5) . . ?
O40 C32 O39 125.0(7) . . ?
O40 C32 C31 119.5(6) . . ?
O39 C32 C31 115.5(6) . . ?
C34A C33A O42 118.7(14) . . ?
C33A C34A C35 126.1(17) . . ?
C33A C34A N5 117.9(16) . . ?
C35 C34A N5 115.9(16) . . ?
C34B C33B O42 118(3) . . ?
C33B C34B N5 121(3) . . ?
C33B C34B C35 122(3) . . ?
N5 C34B C35 114(3) . . ?
C36 C35 C34A 119.3(13) . . ?
C36 C35 C34B 113.2(18) . . ?
C34A C35 C34B 18(2) . . ?
N5 C37 C38 110.1(6) . . ?
O44 C38 O43 124.7(7) . . ?
O44 C38 C37 118.2(7) . . ?
O43 C38 C37 117.0(6) . . ?
N5 C39 C40 112.0(6) . . ?
O46 C40 O45 124.2(6) . . ?
O46 C40 C39 119.9(6) . . ?
O45 C40 C39 115.9(6) . . ?
O83 O64 O76 132(3) . . ?
O74 O76 O64 127(2) . . ?

loop_
_geom_bond_atom_site_label_1
_geom_bond_atom_site_label_2
_geom_bond_distance
_geom_bond_site_symmetry_2
_geom_bond_publ_flag
Fe1 O1 1.989(4) 2_573 ?
Fe1 O1 1.989(4) . ?
Fe1 O2 1.999(4) 2_573 ?
Fe1 O2 1.999(4) . ?
Fe1 O3 2.031(4) 2_573 ?
Fe1 O3 2.031(4) . ?
Fe2 O8 1.902(4) . ?
Fe2 O9 1.970(4) . ?
Fe2 O4 1.983(4) . ?
Fe2 O5 2.019(4) . ?
Fe2 O3 2.105(4) 2_573 ?
Fe2 O1 2.147(4) . ?
Fe3 O6 1.940(4) . ?
Fe3 O5 1.949(4) . ?
Fe3 O11 1.994(4) . ?
Fe3 O10 1.999(4) . ?
Fe3 O1 2.097(4) . ?
Fe3 O2 2.123(4) . ?
Fe4 O7 1.891(4) 2_573 ?
Fe4 O12 1.970(4) . ?
Fe4 O4 1.989(4) 2_573 ?
Fe4 O6 2.000(4) . ?
Fe4 O3 2.107(4) . ?
Fe4 O2 2.146(4) . ?
Fe5 O7 1.887(4) . ?
Fe5 O21 1.979(5) . ?
Fe5 O20 1.998(4) . ?
Fe5 O23 2.029(5) . ?
Fe5 O25 2.059(5) . ?
Fe5 N1 2.197(6) . ?
Fe6 O7 1.973(4) . ?
Fe6 O8 1.984(4) . ?
Fe6 O42 1.987(5) . ?
Fe6 O26 1.994(4) . ?
Fe6 O20 2.009(4) . ?
Fe6 O48 2.178(5) . ?
Fe7 O8 1.898(4) . ?
Fe7 O27 1.990(5) . ?
Fe7 O29 2.006(5) . ?
Fe7 O26 2.009(5) . ?
Fe7 O31 2.100(5) . ?
Fe7 N2 2.239(6) . ?
Fe8 O9 1.886(4) . ?
Fe8 O10 1.967(4) . ?
Fe8 O32 2.014(5) . ?
Fe8 O34 2.018(5) . ?
Fe8 O36 2.094(5) . ?
Fe8 N3 2.189(6) . ?
Fe9 O12 1.890(4) . ?
Fe9 O11 1.985(4) . ?
Fe9 O37 2.001(5) . ?
Fe9 O39 2.004(5) . ?
Fe9 O41 2.116(4) . ?
Fe9 N4 2.181(5) . ?
Fe10 O4 1.865(4) . ?
Fe10 O42 1.974(5) . ?
Fe10 O45 2.001(4) . ?
Fe10 O43 2.007(4) . ?
Fe10 O47 2.108(5) . ?
Fe10 N5 2.287(5) . ?
O3 Fe2 2.105(4) 2_573 ?
O4 Fe4 1.989(4) 2_573 ?
O7 Fe4 1.891(4) 2_573 ?
O10 C17 1.441(8) . ?
O11 C25 1.418(7) . ?
O20 C1 1.406(7) . ?
O21 C6 1.284(8) . ?
O22 C6 1.229(9) . ?
O23 C8 1.275(9) . ?
O24 C8 1.234(10) . ?
O26 C9 1.389(8) . ?
O27 C14 1.273(9) . ?
O28 C14 1.252(9) . ?
O29 C16 1.265(8) . ?
O30 C16 1.248(9) . ?
O32 C22 1.266(9) . ?
O33 C22 1.226(9) . ?
O34 C24 1.289(8) . ?
O35 C24 1.225(8) . ?
O37 C30 1.282(8) . ?
O38 C30 1.231(9) . ?
O39 C32 1.316(8) . ?
O40 C32 1.203(8) . ?
O42 C33A 1.447(15) . ?
O42 C33B 1.48(3) . ?
O43 C38 1.262(8) . ?
O44 C38 1.247(8) . ?
O45 C40 1.279(8) . ?
O46 C40 1.228(8) . ?
N1 C7 1.469(10) . ?
N1 C5 1.480(9) . ?
N1 C2 1.496(9) . ?
N2 C13 1.471(10) . ?
N2 C10 1.496(10) . ?
N2 C15 1.497(10) . ?
N3 C21 1.473(9) . ?
N3 C23 1.492(8) . ?
N3 C18 1.512(8) . ?
N4 C29 1.479(9) . ?
N4 C31 1.491(9) . ?
N4 C26 1.493(8) . ?
N5 C39 1.450(9) . ?
N5 C37 1.462(9) . ?
N5 C34B 1.49(4) . ?
N5 C34A 1.55(2) . ?
C1 C2 1.495(10) . ?
C2 C3 1.540(10) . ?
C3 C4 1.563(15) . ?
C5 C6 1.534(11) . ?
C7 C8 1.488(11) . ?
C9 C10 1.495(11) . ?
C10 C11 1.552(11) . ?
C11 C12 1.528(13) . ?
C13 C14 1.512(11) . ?
C15 C16 1.515(11) . ?
C17 C18 1.495(9) . ?
C18 C19 1.529(9) . ?
C19 C20 1.499(11) . ?
C21 C22 1.530(11) . ?
C23 C24 1.532(10) . ?
C25 C26 1.504(9) . ?
C26 C27 1.515(9) . ?
C27 C28 1.506(10) . ?
C29 C30 1.503(11) . ?
C31 C32 1.526(10) . ?
C33A C34A 1.30(2) . ?
C34A C35 1.48(2) . ?
C33B C34B 1.28(4) . ?
C34B C35 1.57(3) . ?
C35 C36 1.441(13) . ?
C37 C38 1.540(10) . ?
C39 C40 1.508(10) . ?
O52 O78 0.75(3) . ?
O60 O79 1.23(3) . ?
O63 O80 0.79(2) . ?
O64 O83 0.69(3) . ?
O64 O76 1.65(3) . ?
O65 O82 0.929(18) . ?
O66 O75 0.919(16) . ?
O67 O85 0.780(17) . ?
O70 O84 0.71(3) . ?
O71 O81 0.990(19) . ?
O72 O73 1.02(3) . ?
O74 O76 1.10(3) . ?

loop_
_geom_torsion_atom_site_label_1
_geom_torsion_atom_site_label_2
_geom_torsion_atom_site_label_3
_geom_torsion_atom_site_label_4
_geom_torsion
_geom_torsion_site_symmetry_1
_geom_torsion_site_symmetry_2
_geom_torsion_site_symmetry_3
_geom_torsion_site_symmetry_4
_geom_torsion_publ_flag
O1 Fe1 O1 Fe3 110(100) 2_573 . . . ?
O2 Fe1 O1 Fe3 179.61(17) 2_573 . . . ?
O2 Fe1 O1 Fe3 -0.39(17) . . . . ?
O3 Fe1 O1 Fe3 -98.71(18) 2_573 . . . ?
O3 Fe1 O1 Fe3 81.29(18) . . . . ?
O1 Fe1 O1 Fe2 -149(100) 2_573 . . . ?
O2 Fe1 O1 Fe2 -80.12(18) 2_573 . . . ?
O2 Fe1 O1 Fe2 99.88(18) . . . . ?
O3 Fe1 O1 Fe2 1.56(17) 2_573 . . . ?
O3 Fe1 O1 Fe2 -178.44(17) . . . . ?
O6 Fe3 O1 Fe1 -76.77(19) . . . . ?
O5 Fe3 O1 Fe1 94.64(19) . . . . ?
O11 Fe3 O1 Fe1 35.1(11) . . . . ?
O10 Fe3 O1 Fe1 -173.37(18) . . . . ?
O2 Fe3 O1 Fe1 0.37(16) . . . . ?
O6 Fe3 O1 Fe2 -178.95(18) . . . . ?
O5 Fe3 O1 Fe2 -7.55(17) . . . . ?
O11 Fe3 O1 Fe2 -67.1(11) . . . . ?
O10 Fe3 O1 Fe2 84.44(18) . . . . ?
O2 Fe3 O1 Fe2 -101.81(18) . . . . ?
O8 Fe2 O1 Fe1 -41.4(10) . . . . ?
O9 Fe2 O1 Fe1 177.13(19) . . . . ?
O4 Fe2 O1 Fe1 78.83(18) . . . . ?
O5 Fe2 O1 Fe1 -95.15(19) . . . . ?
O3 Fe2 O1 Fe1 -1.53(16) 2_573 . . . ?
O8 Fe2 O1 Fe3 61.1(10) . . . . ?
O9 Fe2 O1 Fe3 -80.36(18) . . . . ?
O4 Fe2 O1 Fe3 -178.66(17) . . . . ?
O5 Fe2 O1 Fe3 7.36(16) . . . . ?
O3 Fe2 O1 Fe3 100.98(18) 2_573 . . . ?
O1 Fe1 O2 Fe3 -179.62(16) 2_573 . . . ?
O1 Fe1 O2 Fe3 0.38(16) . . . . ?
O2 Fe1 O2 Fe3 -11(100) 2_573 . . . ?
O3 Fe1 O2 Fe3 81.58(18) 2_573 . . . ?
O3 Fe1 O2 Fe3 -98.42(18) . . . . ?
O1 Fe1 O2 Fe4 -80.79(18) 2_573 . . . ?
O1 Fe1 O2 Fe4 99.21(18) . . . . ?
O2 Fe1 O2 Fe4 87(100) 2_573 . . . ?
O3 Fe1 O2 Fe4 -179.60(17) 2_573 . . . ?
O3 Fe1 O2 Fe4 0.40(17) . . . . ?
O6 Fe3 O2 Fe1 93.17(19) . . . . ?
O5 Fe3 O2 Fe1 -77.72(19) . . . . ?
O11 Fe3 O2 Fe1 -175.19(17) . . . . ?
O10 Fe3 O2 Fe1 32.1(9) . . . . ?
O1 Fe3 O2 Fe1 -0.37(16) . . . . ?
O6 Fe3 O2 Fe4 -7.87(17) . . . . ?
O5 Fe3 O2 Fe4 -178.77(18) . . . . ?
O11 Fe3 O2 Fe4 83.77(18) . . . . ?
O10 Fe3 O2 Fe4 -69.0(8) . . . . ?
O1 Fe3 O2 Fe4 -101.41(18) . . . . ?
O7 Fe4 O2 Fe1 -39.6(13) 2_573 . . . ?
O12 Fe4 O2 Fe1 178.72(19) . . . . ?
O4 Fe4 O2 Fe1 79.95(18) 2_573 . . . ?
O6 Fe4 O2 Fe1 -93.27(19) . . . . ?
O3 Fe4 O2 Fe1 -0.39(16) . . . . ?
O7 Fe4 O2 Fe3 61.4(13) 2_573 . . . ?
O12 Fe4 O2 Fe3 -80.32(18) . . . . ?
O4 Fe4 O2 Fe3 -179.09(17) 2_573 . . . ?
O6 Fe4 O2 Fe3 7.69(16) . . . . ?
O3 Fe4 O2 Fe3 100.56(18) . . . . ?
O1 Fe1 O3 Fe2 1.59(17) 2_573 . . 2_573 ?
O1 Fe1 O3 Fe2 -178.41(17) . . . 2_573 ?
O2 Fe1 O3 Fe2 83.05(18) 2_573 . . 2_573 ?
O2 Fe1 O3 Fe2 -96.95(18) . . . 2_573 ?
O3 Fe1 O3 Fe2 -177(100) 2_573 . . 2_573 ?
O1 Fe1 O3 Fe4 98.13(18) 2_573 . . . ?
O1 Fe1 O3 Fe4 -81.87(18) . . . . ?
O2 Fe1 O3 Fe4 179.59(17) 2_573 . . . ?
O2 Fe1 O3 Fe4 -0.41(17) . . . . ?
O3 Fe1 O3 Fe4 -81(100) 2_573 . . . ?
O7 Fe4 O3 Fe1 175.46(18) 2_573 . . . ?
O12 Fe4 O3 Fe1 -3.1(8) . . . . ?
O4 Fe4 O3 Fe1 -92.36(18) 2_573 . . . ?
O6 Fe4 O3 Fe1 75.91(18) . . . . ?
O2 Fe4 O3 Fe1 0.39(16) . . . . ?
O7 Fe4 O3 Fe2 -83.10(18) 2_573 . . 2_573 ?
O12 Fe4 O3 Fe2 98.4(7) . . . 2_573 ?
O4 Fe4 O3 Fe2 9.07(16) 2_573 . . 2_573 ?
O6 Fe4 O3 Fe2 177.35(17) . . . 2_573 ?
O2 Fe4 O3 Fe2 101.82(17) . . . 2_573 ?
O42 Fe10 O4 Fe2 71.3(3) . . . . ?
O45 Fe10 O4 Fe2 166.0(2) . . . . ?
O43 Fe10 O4 Fe2 -21.7(3) . . . . ?
O47 Fe10 O4 Fe2 -108.6(3) . . . . ?
N5 Fe10 O4 Fe2 77.8(14) . . . . ?
O42 Fe10 O4 Fe4 -74.6(3) . . . 2_573 ?
O45 Fe10 O4 Fe4 20.1(3) . . . 2_573 ?
O43 Fe10 O4 Fe4 -167.6(2) . . . 2_573 ?
O47 Fe10 O4 Fe4 105.5(3) . . . 2_573 ?
N5 Fe10 O4 Fe4 -68.1(14) . . . 2_573 ?
O8 Fe2 O4 Fe10 -67.6(3) . . . . ?
O9 Fe2 O4 Fe10 33.3(3) . . . . ?
O5 Fe2 O4 Fe10 145.1(6) . . . . ?
O3 Fe2 O4 Fe10 -161.9(3) 2_573 . . . ?
O1 Fe2 O4 Fe10 121.5(3) . . . . ?
O8 Fe2 O4 Fe4 84.46(19) . . . 2_573 ?
O9 Fe2 O4 Fe4 -174.61(18) . . . 2_573 ?
O5 Fe2 O4 Fe4 -62.8(8) . . . 2_573 ?
O3 Fe2 O4 Fe4 -9.83(17) 2_573 . . 2_573 ?
O1 Fe2 O4 Fe4 -86.38(18) . . . 2_573 ?
O6 Fe3 O5 Fe2 45.8(9) . . . . ?
O11 Fe3 O5 Fe2 -179.5(2) . . . . ?
O10 Fe3 O5 Fe2 -84.1(2) . . . . ?
O1 Fe3 O5 Fe2 8.34(18) . . . . ?
O2 Fe3 O5 Fe2 84.9(2) . . . . ?
O8 Fe2 O5 Fe3 -179.6(2) . . . . ?
O9 Fe2 O5 Fe3 80.5(2) . . . . ?
O4 Fe2 O5 Fe3 -32.6(8) . . . . ?
O3 Fe2 O5 Fe3 -84.7(2) 2_573 . . . ?
O1 Fe2 O5 Fe3 -8.23(18) . . . . ?
O5 Fe3 O6 Fe4 49.0(9) . . . . ?
O11 Fe3 O6 Fe4 -86.0(2) . . . . ?
O10 Fe3 O6 Fe4 178.5(2) . . . . ?
O1 Fe3 O6 Fe4 85.6(2) . . . . ?
O2 Fe3 O6 Fe4 8.85(18) . . . . ?
O7 Fe4 O6 Fe3 177.5(2) 2_573 . . . ?
O12 Fe4 O6 Fe3 79.4(2) . . . . ?
O4 Fe4 O6 Fe3 -35.8(8) 2_573 . . . ?
O3 Fe4 O6 Fe3 -86.1(2) . . . . ?
O2 Fe4 O6 Fe3 -8.81(18) . . . . ?
O21 Fe5 O7 Fe4 52.0(3) . . . 2_573 ?
O20 Fe5 O7 Fe4 149.4(3) . . . 2_573 ?
O23 Fe5 O7 Fe4 -122.4(3) . . . 2_573 ?
O25 Fe5 O7 Fe4 -37.8(4) . . . 2_573 ?
N1 Fe5 O7 Fe4 155.4(6) . . . 2_573 ?
O21 Fe5 O7 Fe6 -102.9(2) . . . . ?
O20 Fe5 O7 Fe6 -5.5(2) . . . . ?
O23 Fe5 O7 Fe6 82.7(2) . . . . ?
O25 Fe5 O7 Fe6 167.3(2) . . . . ?
N1 Fe5 O7 Fe6 0.4(8) . . . . ?
O8 Fe6 O7 Fe5 -167.77(19) . . . . ?
O42 Fe6 O7 Fe5 94.7(2) . . . . ?
O26 Fe6 O7 Fe5 -62.1(13) . . . . ?
O20 Fe6 O7 Fe5 5.5(2) . . . . ?
O48 Fe6 O7 Fe5 -81.5(2) . . . . ?
O8 Fe6 O7 Fe4 35.5(3) . . . 2_573 ?
O42 Fe6 O7 Fe4 -62.0(3) . . . 2_573 ?
O26 Fe6 O7 Fe4 141.2(11) . . . 2_573 ?
O20 Fe6 O7 Fe4 -151.2(3) . . . 2_573 ?
O48 Fe6 O7 Fe4 121.8(3) . . . 2_573 ?
O27 Fe7 O8 Fe2 -50.5(3) . . . . ?
O29 Fe7 O8 Fe2 122.5(3) . . . . ?
O26 Fe7 O8 Fe2 -148.2(3) . . . . ?
O31 Fe7 O8 Fe2 35.3(4) . . . . ?
N2 Fe7 O8 Fe2 -136.9(6) . . . . ?
O27 Fe7 O8 Fe6 101.0(2) . . . . ?
O29 Fe7 O8 Fe6 -86.0(2) . . . . ?
O26 Fe7 O8 Fe6 3.3(2) . . . . ?
O31 Fe7 O8 Fe6 -173.16(19) . . . . ?
N2 Fe7 O8 Fe6 14.7(8) . . . . ?
O9 Fe2 O8 Fe7 31.8(3) . . . . ?
O4 Fe2 O8 Fe7 131.1(3) . . . . ?
O5 Fe2 O8 Fe7 -56.9(3) . . . . ?
O3 Fe2 O8 Fe7 -147.7(3) 2_573 . . . ?
O1 Fe2 O8 Fe7 -108.9(9) . . . . ?
O9 Fe2 O8 Fe6 -114.5(3) . . . . ?
O4 Fe2 O8 Fe6 -15.2(3) . . . . ?
O5 Fe2 O8 Fe6 156.8(2) . . . . ?
O3 Fe2 O8 Fe6 65.9(3) 2_573 . . . ?
O1 Fe2 O8 Fe6 104.8(9) . . . . ?
O7 Fe6 O8 Fe7 168.19(19) . . . . ?
O42 Fe6 O8 Fe7 -93.5(2) . . . . ?
O26 Fe6 O8 Fe7 -3.3(2) . . . . ?
O20 Fe6 O8 Fe7 69.9(16) . . . . ?
O48 Fe6 O8 Fe7 84.0(2) . . . . ?
O7 Fe6 O8 Fe2 -37.4(3) . . . . ?
O42 Fe6 O8 Fe2 60.8(3) . . . . ?
O26 Fe6 O8 Fe2 151.0(3) . . . . ?
O20 Fe6 O8 Fe2 -135.7(15) . . . . ?
O48 Fe6 O8 Fe2 -121.6(3) . . . . ?
O10 Fe8 O9 Fe2 -18.2(4) . . . . ?
O32 Fe8 O9 Fe2 -110.4(4) . . . . ?
O34 Fe8 O9 Fe2 80.6(4) . . . . ?
O36 Fe8 O9 Fe2 163.8(4) . . . . ?
N3 Fe8 O9 Fe2 -121(3) . . . . ?
O8 Fe2 O9 Fe8 -120.9(4) . . . . ?
O4 Fe2 O9 Fe8 143.4(4) . . . . ?
O5 Fe2 O9 Fe8 -23.0(4) . . . . ?
O3 Fe2 O9 Fe8 57.5(9) 2_573 . . . ?
O1 Fe2 O9 Fe8 52.4(4) . . . . ?
O9 Fe8 O10 C17 -159.7(4) . . . . ?
O32 Fe8 O10 C17 -61.9(4) . . . . ?
O34 Fe8 O10 C17 94.8(4) . . . . ?
O36 Fe8 O10 C17 7.6(15) . . . . ?
N3 Fe8 O10 C17 17.0(4) . . . . ?
O9 Fe8 O10 Fe3 15.4(3) . . . . ?
O32 Fe8 O10 Fe3 113.1(3) . . . . ?
O34 Fe8 O10 Fe3 -90.1(3) . . . . ?
O36 Fe8 O10 Fe3 -177.3(11) . . . . ?
N3 Fe8 O10 Fe3 -167.9(3) . . . . ?
O6 Fe3 O10 C17 32.5(5) . . . . ?
O5 Fe3 O10 C17 -158.4(5) . . . . ?
O11 Fe3 O10 C17 -60.9(5) . . . . ?
O1 Fe3 O10 C17 123.5(5) . . . . ?
O2 Fe3 O10 C17 91.9(9) . . . . ?
O6 Fe3 O10 Fe8 -142.3(3) . . . . ?
O5 Fe3 O10 Fe8 26.8(3) . . . . ?
O11 Fe3 O10 Fe8 124.3(3) . . . . ?
O1 Fe3 O10 Fe8 -51.3(3) . . . . ?
O2 Fe3 O10 Fe8 -82.9(9) . . . . ?
O12 Fe9 O11 C25 -160.7(4) . . . . ?
O37 Fe9 O11 C25 -63.8(4) . . . . ?
O39 Fe9 O11 C25 93.1(4) . . . . ?
O41 Fe9 O11 C25 -3.9(13) . . . . ?
N4 Fe9 O11 C25 15.7(4) . . . . ?
O12 Fe9 O11 Fe3 14.3(3) . . . . ?
O37 Fe9 O11 Fe3 111.2(3) . . . . ?
O39 Fe9 O11 Fe3 -91.9(3) . . . . ?
O41 Fe9 O11 Fe3 171.1(9) . . . . ?
N4 Fe9 O11 Fe3 -169.3(3) . . . . ?
O6 Fe3 O11 C25 -156.6(5) . . . . ?
O5 Fe3 O11 C25 33.5(5) . . . . ?
O10 Fe3 O11 C25 -59.8(5) . . . . ?
O1 Fe3 O11 C25 91.7(11) . . . . ?
O2 Fe3 O11 C25 125.6(5) . . . . ?
O6 Fe3 O11 Fe9 28.8(3) . . . . ?
O5 Fe3 O11 Fe9 -141.1(3) . . . . ?
O10 Fe3 O11 Fe9 125.6(3) . . . . ?
O1 Fe3 O11 Fe9 -83.0(11) . . . . ?
O2 Fe3 O11 Fe9 -49.0(3) . . . . ?
O11 Fe9 O12 Fe4 -21.5(4) . . . . ?
O37 Fe9 O12 Fe4 -112.9(4) . . . . ?
O39 Fe9 O12 Fe4 77.2(4) . . . . ?
O41 Fe9 O12 Fe4 162.4(4) . . . . ?
N4 Fe9 O12 Fe4 -124(3) . . . . ?
O7 Fe4 O12 Fe9 -117.9(4) 2_573 . . . ?
O4 Fe4 O12 Fe9 147.5(4) 2_573 . . . ?
O6 Fe4 O12 Fe9 -18.6(4) . . . . ?
O3 Fe4 O12 Fe9 60.6(9) . . . . ?
O2 Fe4 O12 Fe9 57.2(4) . . . . ?
O7 Fe5 O20 C1 170.2(5) . . . . ?
O21 Fe5 O20 C1 -83.8(5) . . . . ?
O23 Fe5 O20 C1 71.0(5) . . . . ?
O25 Fe5 O20 C1 31.4(13) . . . . ?
N1 Fe5 O20 C1 -7.9(5) . . . . ?
O7 Fe5 O20 Fe6 5.3(2) . . . . ?
O21 Fe5 O20 Fe6 111.3(2) . . . . ?
O23 Fe5 O20 Fe6 -93.9(2) . . . . ?
O25 Fe5 O20 Fe6 -133.4(10) . . . . ?
N1 Fe5 O20 Fe6 -172.8(3) . . . . ?
O7 Fe6 O20 C1 -162.0(8) . . . . ?
O8 Fe6 O20 C1 -62.4(19) . . . . ?
O42 Fe6 O20 C1 101.2(8) . . . . ?
O26 Fe6 O20 C1 9.9(8) . . . . ?
O48 Fe6 O20 C1 -76.5(8) . . . . ?
O7 Fe6 O20 Fe5 -5.12(19) . . . . ?
O8 Fe6 O20 Fe5 94.6(15) . . . . ?
O42 Fe6 O20 Fe5 -101.9(2) . . . . ?
O26 Fe6 O20 Fe5 166.8(2) . . . . ?
O48 Fe6 O20 Fe5 80.4(2) . . . . ?
O7 Fe5 O21 C6 -170.3(5) . . . . ?
O20 Fe5 O21 C6 106.3(5) . . . . ?
O23 Fe5 O21 C6 -2.7(8) . . . . ?
O25 Fe5 O21 C6 -64.2(5) . . . . ?
N1 Fe5 O21 C6 28.4(5) . . . . ?
O7 Fe5 O23 C8 -173.1(6) . . . . ?
O21 Fe5 O23 C8 18.9(8) . . . . ?
O20 Fe5 O23 C8 -92.3(6) . . . . ?
O25 Fe5 O23 C8 80.9(6) . . . . ?
N1 Fe5 O23 C8 -12.0(6) . . . . ?
O7 Fe6 O26 C9 61.8(16) . . . . ?
O8 Fe6 O26 C9 169.1(9) . . . . ?
O42 Fe6 O26 C9 -95.2(9) . . . . ?
O20 Fe6 O26 C9 -4.5(9) . . . . ?
O48 Fe6 O26 C9 81.2(9) . . . . ?
O7 Fe6 O26 Fe7 -104.2(12) . . . . ?
O8 Fe6 O26 Fe7 3.1(2) . . . . ?
O42 Fe6 O26 Fe7 98.8(2) . . . . ?
O20 Fe6 O26 Fe7 -170.4(2) . . . . ?
O48 Fe6 O26 Fe7 -84.8(2) . . . . ?
O8 Fe7 O26 C9 -174.3(6) . . . . ?
O27 Fe7 O26 C9 83.9(6) . . . . ?
O29 Fe7 O26 C9 -69.5(6) . . . . ?
O31 Fe7 O26 C9 -18.3(17) . . . . ?
N2 Fe7 O26 C9 9.4(6) . . . . ?
O8 Fe7 O26 Fe6 -3.3(2) . . . . ?
O27 Fe7 O26 Fe6 -105.0(2) . . . . ?
O29 Fe7 O26 Fe6 101.6(2) . . . . ?
O31 Fe7 O26 Fe6 152.8(13) . . . . ?
N2 Fe7 O26 Fe6 -179.5(3) . . . . ?
O8 Fe7 O27 C14 169.4(5) . . . . ?
O29 Fe7 O27 C14 3.6(8) . . . . ?
O26 Fe7 O27 C14 -107.1(5) . . . . ?
O31 Fe7 O27 C14 64.7(5) . . . . ?
N2 Fe7 O27 C14 -30.0(5) . . . . ?
O8 Fe7 O29 C16 167.1(5) . . . . ?
O27 Fe7 O29 C16 -27.2(8) . . . . ?
O26 Fe7 O29 C16 85.4(6) . . . . ?
O31 Fe7 O29 C16 -88.1(6) . . . . ?
N2 Fe7 O29 C16 6.0(6) . . . . ?
O9 Fe8 O32 C22 -174.4(5) . . . . ?
O10 Fe8 O32 C22 88.4(5) . . . . ?
O34 Fe8 O32 C22 -20.8(8) . . . . ?
O36 Fe8 O32 C22 -83.2(5) . . . . ?
N3 Fe8 O32 C22 5.0(5) . . . . ?
O9 Fe8 O34 C24 155.1(5) . . . . ?
O10 Fe8 O34 C24 -105.9(5) . . . . ?
O32 Fe8 O34 C24 2.3(8) . . . . ?
O36 Fe8 O34 C24 65.2(5) . . . . ?
N3 Fe8 O34 C24 -23.6(5) . . . . ?
O12 Fe9 O37 C30 -166.3(5) . . . . ?
O11 Fe9 O37 C30 96.1(5) . . . . ?
O39 Fe9 O37 C30 -10.7(8) . . . . ?
O41 Fe9 O37 C30 -75.3(5) . . . . ?
N4 Fe9 O37 C30 13.0(5) . . . . ?
O12 Fe9 O39 C32 152.1(4) . . . . ?
O11 Fe9 O39 C32 -108.4(5) . . . . ?
O37 Fe9 O39 C32 -2.7(7) . . . . ?
O41 Fe9 O39 C32 61.7(5) . . . . ?
N4 Fe9 O39 C32 -26.5(4) . . . . ?
O4 Fe10 O42 C33A -163.4(13) . . . . ?
O45 Fe10 O42 C33A 91.6(13) . . . . ?
O43 Fe10 O42 C33A -57.8(13) . . . . ?
O47 Fe10 O42 C33A 15(2) . . . . ?
N5 Fe10 O42 C33A 17.5(13) . . . . ?
O4 Fe10 O42 C33B 156.5(19) . . . . ?
O45 Fe10 O42 C33B 51.5(19) . . . . ?
O43 Fe10 O42 C33B -97.9(19) . . . . ?
O47 Fe10 O42 C33B -25(3) . . . . ?
N5 Fe10 O42 C33B -22.5(19) . . . . ?
O4 Fe10 O42 Fe6 3.4(3) . . . . ?
O45 Fe10 O42 Fe6 -101.7(3) . . . . ?
O43 Fe10 O42 Fe6 109.0(3) . . . . ?
O47 Fe10 O42 Fe6 -177.8(13) . . . . ?
N5 Fe10 O42 Fe6 -175.7(3) . . . . ?
O7 Fe6 O42 C33A -145.6(14) . . . . ?
O8 Fe6 O42 C33A 111.1(14) . . . . ?
O26 Fe6 O42 C33A 31.0(14) . . . . ?
O20 Fe6 O42 C33A -67.0(14) . . . . ?
O48 Fe6 O42 C33A -32(3) . . . . ?
O7 Fe6 O42 C33B -103(2) . . . . ?
O8 Fe6 O42 C33B 154(2) . . . . ?
O26 Fe6 O42 C33B 74(2) . . . . ?
O20 Fe6 O42 C33B -24(2) . . . . ?
O48 Fe6 O42 C33B 10(4) . . . . ?
O7 Fe6 O42 Fe10 48.5(3) . . . . ?
O8 Fe6 O42 Fe10 -54.9(3) . . . . ?
O26 Fe6 O42 Fe10 -134.9(3) . . . . ?
O20 Fe6 O42 Fe10 127.0(3) . . . . ?
O48 Fe6 O42 Fe10 162(2) . . . . ?
O4 Fe10 O43 C38 -174.2(6) . . . . ?
O42 Fe10 O43 C38 94.5(6) . . . . ?
O45 Fe10 O43 C38 -8.5(8) . . . . ?
O47 Fe10 O43 C38 -78.4(6) . . . . ?
N5 Fe10 O43 C38 14.1(6) . . . . ?
O4 Fe10 O45 C40 165.3(5) . . . . ?
O42 Fe10 O45 C40 -103.1(5) . . . . ?
O43 Fe10 O45 C40 -0.5(7) . . . . ?
O47 Fe10 O45 C40 69.8(5) . . . . ?
N5 Fe10 O45 C40 -23.3(5) . . . . ?
O7 Fe5 N1 C7 97.7(8) . . . . ?
O21 Fe5 N1 C7 -154.2(6) . . . . ?
O20 Fe5 N1 C7 103.6(5) . . . . ?
O23 Fe5 N1 C7 12.1(5) . . . . ?
O25 Fe5 N1 C7 -69.7(5) . . . . ?
O7 Fe5 N1 C5 -139.7(6) . . . . ?
O21 Fe5 N1 C5 -31.6(5) . . . . ?
O20 Fe5 N1 C5 -133.7(5) . . . . ?
O23 Fe5 N1 C5 134.7(5) . . . . ?
O25 Fe5 N1 C5 52.9(5) . . . . ?
O7 Fe5 N1 C2 -24.9(10) . . . . ?
O21 Fe5 N1 C2 83.2(5) . . . . ?
O20 Fe5 N1 C2 -18.9(5) . . . . ?
O23 Fe5 N1 C2 -110.5(5) . . . . ?
O25 Fe5 N1 C2 167.7(5) . . . . ?
O8 Fe7 N2 C13 122.2(7) . . . . ?
O27 Fe7 N2 C13 31.4(5) . . . . ?
O29 Fe7 N2 C13 -133.0(5) . . . . ?
O26 Fe7 N2 C13 133.6(5) . . . . ?
O31 Fe7 N2 C13 -50.3(5) . . . . ?
O8 Fe7 N2 C10 6.7(10) . . . . ?
O27 Fe7 N2 C10 -84.0(6) . . . . ?
O29 Fe7 N2 C10 111.6(6) . . . . ?
O26 Fe7 N2 C10 18.2(6) . . . . ?
O31 Fe7 N2 C10 -165.7(6) . . . . ?
O8 Fe7 N2 C15 -117.4(7) . . . . ?
O27 Fe7 N2 C15 151.8(5) . . . . ?
O29 Fe7 N2 C15 -12.5(5) . . . . ?
O26 Fe7 N2 C15 -106.0(5) . . . . ?
O31 Fe7 N2 C15 70.2(5) . . . . ?
O9 Fe8 N3 C21 -9(4) . . . . ?
O10 Fe8 N3 C21 -112.7(4) . . . . ?
O32 Fe8 N3 C21 -20.2(4) . . . . ?
O34 Fe8 N3 C21 149.2(4) . . . . ?
O36 Fe8 N3 C21 65.9(4) . . . . ?
O9 Fe8 N3 C23 -130(3) . . . . ?
O10 Fe8 N3 C23 126.0(4) . . . . ?
O32 Fe8 N3 C23 -141.5(4) . . . . ?
O34 Fe8 N3 C23 27.9(4) . . . . ?
O36 Fe8 N3 C23 -55.4(4) . . . . ?
O9 Fe8 N3 C18 113(3) . . . . ?
O10 Fe8 N3 C18 9.7(4) . . . . ?
O32 Fe8 N3 C18 102.2(4) . . . . ?
O34 Fe8 N3 C18 -88.5(4) . . . . ?
O36 Fe8 N3 C18 -171.8(4) . . . . ?
O12 Fe9 N4 C29 -9(3) . . . . ?
O11 Fe9 N4 C29 -111.5(4) . . . . ?
O37 Fe9 N4 C29 -19.8(4) . . . . ?
O39 Fe9 N4 C29 150.6(4) . . . . ?
O41 Fe9 N4 C29 65.1(4) . . . . ?
O12 Fe9 N4 C31 -130(3) . . . . ?
O11 Fe9 N4 C31 126.8(4) . . . . ?
O37 Fe9 N4 C31 -141.5(4) . . . . ?
O39 Fe9 N4 C31 28.9(4) . . . . ?
O41 Fe9 N4 C31 -56.6(4) . . . . ?
O12 Fe9 N4 C26 114(3) . . . . ?
O11 Fe9 N4 C26 11.0(4) . . . . ?
O37 Fe9 N4 C26 102.7(4) . . . . ?
O39 Fe9 N4 C26 -86.9(4) . . . . ?
O41 Fe9 N4 C26 -172.3(4) . . . . ?
O4 Fe10 N5 C39 113.4(13) . . . . ?
O42 Fe10 N5 C39 120.0(5) . . . . ?
O45 Fe10 N5 C39 23.0(5) . . . . ?
O43 Fe10 N5 C39 -145.0(5) . . . . ?
O47 Fe10 N5 C39 -60.3(5) . . . . ?
O4 Fe10 N5 C37 -122.5(13) . . . . ?
O42 Fe10 N5 C37 -115.9(5) . . . . ?
O45 Fe10 N5 C37 147.1(5) . . . . ?
O43 Fe10 N5 C37 -20.9(5) . . . . ?
O47 Fe10 N5 C37 63.8(5) . . . . ?
O4 Fe10 N5 C34B 7(2) . . . . ?
O42 Fe10 N5 C34B 13.1(16) . . . . ?
O45 Fe10 N5 C34B -83.8(16) . . . . ?
O43 Fe10 N5 C34B 108.2(16) . . . . ?
O47 Fe10 N5 C34B -167.1(16) . . . . ?
O4 Fe10 N5 C34A -12.0(18) . . . . ?
O42 Fe10 N5 C34A -5.4(11) . . . . ?
O45 Fe10 N5 C34A -102.4(11) . . . . ?
O43 Fe10 N5 C34A 89.6(11) . . . . ?
O47 Fe10 N5 C34A 174.3(11) . . . . ?
Fe5 O20 C1 C2 33.6(8) . . . . ?
Fe6 O20 C1 C2 -172.0(6) . . . . ?
O20 C1 C2 N1 -50.4(9) . . . . ?
O20 C1 C2 C3 179.7(7) . . . . ?
C7 N1 C2 C1 -77.0(8) . . . . ?
C5 N1 C2 C1 152.8(6) . . . . ?
Fe5 N1 C2 C1 41.5(7) . . . . ?
C7 N1 C2 C3 51.8(10) . . . . ?
C5 N1 C2 C3 -78.5(9) . . . . ?
Fe5 N1 C2 C3 170.2(7) . . . . ?
C1 C2 C3 C4 -88.7(11) . . . . ?
N1 C2 C3 C4 144.5(9) . . . . ?
C7 N1 C5 C6 150.1(7) . . . . ?
C2 N1 C5 C6 -79.7(7) . . . . ?
Fe5 N1 C5 C6 31.6(7) . . . . ?
Fe5 O21 C6 O22 161.0(6) . . . . ?
Fe5 O21 C6 C5 -17.4(8) . . . . ?
N1 C5 C6 O22 168.7(7) . . . . ?
N1 C5 C6 O21 -12.9(9) . . . . ?
C5 N1 C7 C8 -127.7(8) . . . . ?
C2 N1 C7 C8 104.7(8) . . . . ?
Fe5 N1 C7 C8 -11.4(9) . . . . ?
Fe5 O23 C8 O24 -172.2(7) . . . . ?
Fe5 O23 C8 C7 9.0(10) . . . . ?
N1 C7 C8 O24 -176.1(8) . . . . ?
N1 C7 C8 O23 2.7(12) . . . . ?
Fe6 O26 C9 C10 160.2(7) . . . . ?
Fe7 O26 C9 C10 -35.5(9) . . . . ?
O26 C9 C10 N2 52.2(10) . . . . ?
O26 C9 C10 C11 179.3(8) . . . . ?
C13 N2 C10 C9 -152.5(7) . . . . ?
C15 N2 C10 C9 75.9(9) . . . . ?
Fe7 N2 C10 C9 -41.6(8) . . . . ?
C13 N2 C10 C11 80.4(10) . . . . ?
C15 N2 C10 C11 -51.2(11) . . . . ?
Fe7 N2 C10 C11 -168.7(7) . . . . ?
C9 C10 C11 C12 82.8(12) . . . . ?
N2 C10 C11 C12 -151.6(9) . . . . ?
C10 N2 C13 C14 80.0(8) . . . . ?
C15 N2 C13 C14 -146.5(7) . . . . ?
Fe7 N2 C13 C14 -30.1(7) . . . . ?
Fe7 O27 C14 O28 -157.6(6) . . . . ?
Fe7 O27 C14 C13 20.9(9) . . . . ?
N2 C13 C14 O28 -171.4(7) . . . . ?
N2 C13 C14 O27 10.0(10) . . . . ?
C13 N2 C15 C16 131.3(7) . . . . ?
C10 N2 C15 C16 -98.4(8) . . . . ?
Fe7 N2 C15 C16 16.8(8) . . . . ?
Fe7 O29 C16 O30 -179.7(6) . . . . ?
Fe7 O29 C16 C15 2.6(10) . . . . ?
N2 C15 C16 O30 168.0(7) . . . . ?
N2 C15 C16 O29 -14.2(11) . . . . ?
Fe8 O10 C17 C18 -41.7(7) . . . . ?
Fe3 O10 C17 C18 142.5(5) . . . . ?
O10 C17 C18 N3 51.0(8) . . . . ?
O10 C17 C18 C19 178.9(6) . . . . ?
C21 N3 C18 C17 82.8(7) . . . . ?
C23 N3 C18 C17 -146.9(6) . . . . ?
Fe8 N3 C18 C17 -33.7(6) . . . . ?
C21 N3 C18 C19 -45.5(8) . . . . ?
C23 N3 C18 C19 84.7(7) . . . . ?
Fe8 N3 C18 C19 -162.0(5) . . . . ?
C17 C18 C19 C20 68.5(9) . . . . ?
N3 C18 C19 C20 -165.3(6) . . . . ?
C23 N3 C21 C22 146.9(6) . . . . ?
C18 N3 C21 C22 -84.4(7) . . . . ?
Fe8 N3 C21 C22 30.5(6) . . . . ?
Fe8 O32 C22 O33 -169.8(7) . . . . ?
Fe8 O32 C22 C21 11.9(9) . . . . ?
N3 C21 C22 O33 151.9(7) . . . . ?
N3 C21 C22 O32 -29.8(9) . . . . ?
C21 N3 C23 C24 -145.9(6) . . . . ?
C18 N3 C23 C24 82.9(7) . . . . ?
Fe8 N3 C23 C24 -29.1(6) . . . . ?
Fe8 O34 C24 O35 -164.4(6) . . . . ?
Fe8 O34 C24 C23 12.9(8) . . . . ?
N3 C23 C24 O35 -169.3(6) . . . . ?
N3 C23 C24 O34 13.2(9) . . . . ?
Fe9 O11 C25 C26 -40.5(7) . . . . ?
Fe3 O11 C25 C26 144.0(5) . . . . ?
C29 N4 C26 C25 83.1(7) . . . . ?
C31 N4 C26 C25 -147.7(6) . . . . ?
Fe9 N4 C26 C25 -34.0(6) . . . . ?
C29 N4 C26 C27 -47.6(8) . . . . ?
C31 N4 C26 C27 81.6(7) . . . . ?
Fe9 N4 C26 C27 -164.7(5) . . . . ?
O11 C25 C26 N4 50.8(8) . . . . ?
O11 C25 C26 C27 -178.8(6) . . . . ?
N4 C26 C27 C28 -164.7(6) . . . . ?
C25 C26 C27 C28 67.5(9) . . . . ?
C31 N4 C29 C30 140.8(6) . . . . ?
C26 N4 C29 C30 -92.1(7) . . . . ?
Fe9 N4 C29 C30 23.9(7) . . . . ?
Fe9 O37 C30 O38 179.5(6) . . . . ?
Fe9 O37 C30 C29 -2.4(9) . . . . ?
N4 C29 C30 O38 162.1(7) . . . . ?
N4 C29 C30 O37 -16.1(9) . . . . ?
C29 N4 C31 C32 -145.7(6) . . . . ?
C26 N4 C31 C32 84.4(7) . . . . ?
Fe9 N4 C31 C32 -28.4(6) . . . . ?
Fe9 O39 C32 O40 -162.8(6) . . . . ?
Fe9 O39 C32 C31 17.1(7) . . . . ?
N4 C31 C32 O40 -170.0(6) . . . . ?
N4 C31 C32 O39 10.1(9) . . . . ?
C33B O42 C33A C34A 63(3) . . . . ?
Fe10 O42 C33A C34A -30(3) . . . . ?
Fe6 O42 C33A C34A 162.2(17) . . . . ?
O42 C33A C34A C35 -157(2) . . . . ?
O42 C33A C34A N5 26(3) . . . . ?
C39 N5 C34A C33A -127.0(19) . . . . ?
C37 N5 C34A C33A 104(2) . . . . ?
C34B N5 C34A C33A -98(7) . . . . ?
Fe10 N5 C34A C33A -9(2) . . . . ?
C39 N5 C34A C35 55(2) . . . . ?
C37 N5 C34A C35 -74.2(19) . . . . ?
C34B N5 C34A C35 84(7) . . . . ?
Fe10 N5 C34A C35 173.1(15) . . . . ?
C33A O42 C33B C34B -70(3) . . . . ?
Fe10 O42 C33B C34B 32(4) . . . . ?
Fe6 O42 C33B C34B -173(2) . . . . ?
O42 C33B C34B N5 -20(5) . . . . ?
O42 C33B C34B C35 141(3) . . . . ?
C39 N5 C34B C33B -111(3) . . . . ?
C37 N5 C34B C33B 120(3) . . . . ?
C34A N5 C34B C33B 95(8) . . . . ?
Fe10 N5 C34B C33B 0(4) . . . . ?
C39 N5 C34B C35 87(2) . . . . ?
C37 N5 C34B C35 -42(3) . . . . ?
C34A N5 C34B C35 -67(6) . . . . ?
Fe10 N5 C34B C35 -162(2) . . . . ?
C33A C34A C35 C36 34(3) . . . . ?
N5 C34A C35 C36 -147.8(16) . . . . ?
C33A C34A C35 C34B 109(9) . . . . ?
N5 C34A C35 C34B -73(7) . . . . ?
C33B C34B C35 C36 30(4) . . . . ?
N5 C34B C35 C36 -168.0(19) . . . . ?
C33B C34B C35 C34A -84(8) . . . . ?
N5 C34B C35 C34A 78(8) . . . . ?
C39 N5 C37 C38 144.4(7) . . . . ?
C34B N5 C37 C38 -91.9(19) . . . . ?
C34A N5 C37 C38 -84.1(11) . . . . ?
Fe10 N5 C37 C38 24.6(7) . . . . ?
Fe10 O43 C38 O44 174.3(7) . . . . ?
Fe10 O43 C38 C37 -3.8(10) . . . . ?
N5 C37 C38 O44 165.6(7) . . . . ?
N5 C37 C38 O43 -16.2(10) . . . . ?
C37 N5 C39 C40 -141.7(6) . . . . ?
C34B N5 C39 C40 84.6(15) . . . . ?
C34A N5 C39 C40 93.5(12) . . . . ?
Fe10 N5 C39 C40 -21.7(7) . . . . ?
Fe10 O45 C40 O46 -163.0(6) . . . . ?
Fe10 O45 C40 C39 17.7(9) . . . . ?
N5 C39 C40 O46 -173.3(7) . . . . ?
N5 C39 C40 O45 6.0(10) . . . . ?
O83 O64 O76 O74 -178(4) . . . . ?
